data_7125912
loop_
_publ_author_name
'Shen, Lingyi'
'Zhao, Yanxia'
'Dai, Dihua'
'Yang, Ying-Wei'
'Wu, Biao'
'Yang, Xiao-Juan'

_publ_section_title
;
 Stabilization of Grignard reagents by a pillar[5]arene host - Schlenk
 equilibria and Grignard reactions.
;
_journal_issue 9
_journal_name_full 'Chemical communications (Cambridge, England)'
_journal_page_first 1381
_journal_page_last 1384
_journal_paper_doi 10.1039/c9cc08728a
_journal_volume 56
_journal_year 2020
_chemical_formula_moiety 'C35.55 H75.03 Br0.06 Mg2 O2, C36 H76 Mg2 O2, 4(C45 H50 O10)'
_chemical_formula_sum 'C251.55 H351.03 Br0.06 Mg4 O44'
_chemical_formula_weight 4180.97
_space_group_crystal_system triclinic
_space_group_IT_number 2
_space_group_name_Hall '-P 1'
_space_group_name_H-M_alt 'P -1'
_atom_sites_solution_hydrogens mixed
_audit_creation_date 2019-07-23
_audit_creation_method
;
Olex2 1.2
(compiled 2018.05.29 svn.r3508 for OlexSys, GUI svn.r5506)
;
_audit_update_record
;
2019-07-23 deposited with the CCDC.	2020-01-07 downloaded from the CCDC.
;
_cell_angle_alpha 95.703(2)
_cell_angle_beta 103.750(2)
_cell_angle_gamma 102.801(2)
_cell_formula_units_Z 1
_cell_length_a 14.0100(7)
_cell_length_b 17.8060(9)
_cell_length_c 25.7096(13)
_cell_measurement_reflns_used 9639
_cell_measurement_temperature 150(2)
_cell_measurement_theta_max 24.83
_cell_measurement_theta_min 2.21
_cell_volume 5996.2(5)
_computing_cell_refinement 'SAINT V8.38A (?, 2016)'
_computing_data_reduction 'SAINT V8.38A (?, 2016)'
_computing_molecular_graphics 'Olex2 (Dolomanov et al., 2009)'
_computing_publication_material 'Olex2 (Dolomanov et al., 2009)'
_computing_structure_refinement 'XL (Sheldrick, 2008)'
_diffrn_ambient_temperature 150.01
_diffrn_measured_fraction_theta_full 0.996
_diffrn_measured_fraction_theta_max 0.996
_diffrn_measurement_device_type 'Bruker D8 Venture photon II'
_diffrn_measurement_method '\f and \w scans'
_diffrn_radiation_type MoK\a
_diffrn_radiation_wavelength 0.71073
_diffrn_reflns_av_R_equivalents 0.0650
_diffrn_reflns_av_unetI/netI 0.0419
_diffrn_reflns_Laue_measured_fraction_full 0.996
_diffrn_reflns_Laue_measured_fraction_max 0.996
_diffrn_reflns_limit_h_max 16
_diffrn_reflns_limit_h_min -16
_diffrn_reflns_limit_k_max 21
_diffrn_reflns_limit_k_min -21
_diffrn_reflns_limit_l_max 30
_diffrn_reflns_limit_l_min -30
_diffrn_reflns_number 154912
_diffrn_reflns_point_group_measured_fraction_full 0.996
_diffrn_reflns_point_group_measured_fraction_max 0.996
_diffrn_reflns_theta_full 25.058
_diffrn_reflns_theta_max 25.058
_diffrn_reflns_theta_min 1.652
_diffrn_standards_number 0
_exptl_absorpt_coefficient_mu 0.097
_exptl_absorpt_correction_T_max 0.7452
_exptl_absorpt_correction_T_min 0.4538
_exptl_absorpt_correction_type multi-scan
_exptl_absorpt_process_details
;
SADABS-2016/2 (Bruker,2016/2) was used for absorption correction.
wR2(int) was 0.1447 before and 0.0744 after correction.
The Ratio of minimum to maximum transmission is 0.6090.
The \l/2 correction factor is Not present.
;
_exptl_crystal_colour colorless
_exptl_crystal_density_diffrn 1.158
_exptl_crystal_density_meas ?
_exptl_crystal_description block
_exptl_crystal_F_000 2262
_exptl_crystal_size_max 0.29
_exptl_crystal_size_mid 0.23
_exptl_crystal_size_min 0.18
_exptl_transmission_factor_max 0.7452
_exptl_transmission_factor_min 0.4726
_refine_diff_density_max 0.794
_refine_diff_density_min -0.585
_refine_diff_density_rms 0.058
_refine_ls_extinction_coef 0.0027(5)
_refine_ls_extinction_expression Fc^*^=kFc[1+0.001xFc^2^\l^3^/sin(2\q)]^-1/4^
_refine_ls_extinction_method 'SHELXL-2014/7 (Sheldrick 2014'
_refine_ls_goodness_of_fit_ref 1.035
_refine_ls_hydrogen_treatment mixed
_refine_ls_matrix_type full
_refine_ls_number_parameters 1402
_refine_ls_number_reflns 21184
_refine_ls_number_restraints 929
_refine_ls_restrained_S_all 1.066
_refine_ls_R_factor_all 0.1076
_refine_ls_R_factor_gt 0.0772
_refine_ls_shift/su_max 0.001
_refine_ls_shift/su_mean 0.000
_refine_ls_structure_factor_coef Fsqd
_refine_ls_weighting_details 'w=1/[\s^2^(Fo^2^)+(0.1150P)^2^+5.4936P] where P=(Fo^2^+2Fc^2^)/3'
_refine_ls_weighting_scheme calc
_refine_ls_wR_factor_gt 0.2101
_refine_ls_wR_factor_ref 0.2366
_reflns_Friedel_coverage 0.000
_reflns_number_gt 14721
_reflns_number_total 21184
_reflns_threshold_expression 'I > 2\s(I)'
_cod_data_source_file c9cc08728a2.cif
_cod_data_source_block 6
_cod_depositor_comments
;
The following automatic conversions were performed:

data item '_exptl_crystal_density_meas' value 'not measured' was
changed to '?' -- the value is perceived as not measured.

Automatic conversion script
Id: cif_fix_values 7556 2019-12-06 15:28:31Z antanas 
;
_cod_database_code 7125912
_shelx_shelxl_version_number 2014/7
_shelx_space_group_comment
;
The symmetry employed for this shelxl refinement is uniquely defined
by the following loop, which should always be used as a source of
symmetry information in preference to the above space-group names.
They are only intended as comments.
;
_shelx_estimated_absorpt_t_max 0.983
_shelx_estimated_absorpt_t_min 0.972
_olex2_refinement_description
;
1. Fixed Uiso
 At 1.2 times of:
  All C(H) groups, All C(H,H) groups
 At 1.5 times of:
  All C(H,H,H) groups
2. Restrained distances
 C10-C11 = C76-C77
 1.54 with sigma of 0.01
 C8-C10
 2.52 with sigma of 0.01
3. Rigid bond restraints
 C10, C11
 with sigma for 1-2 distances of 0.001 and sigma for 1-3 distances of 0.002
4. Uiso/Uaniso restraints and constraints
All non-hydrogen atoms restrained to be isotropic: with sigma of 0.01 and sigma
for terminal atoms of 0.02
5. Same fragment restrains
{C8, C9, C10, C11, C12, C13, C14, Mg1} sigma for 1-2: 0.02, 1-3: 0.04
as
{C1, C2, C3, C4, C5, C6, C7, Mg1}
6. Others
 Sof(C64)=Sof(H64A)=Sof(H64B)=Sof(C65)=Sof(H65A)=Sof(H65B)=Sof(C66)=Sof(H66A)=
 Sof(H66B)=Sof(C67)=Sof(H67A)=Sof(H67B)=Sof(C68)=Sof(H68A)=Sof(H68B)=Sof(C69)=
 Sof(H69A)=Sof(H69B)=Sof(C70)=Sof(H70A)=Sof(H70B)=Sof(H70C)=1-FVAR(1)
 Sof(Br1)=FVAR(1)
7.a Secondary CH2 refined with riding coordinates:
 C2(H2A,H2B), C3(H3A,H3B), C4(H4A,H4B), C5(H5A,H5B), C6(H6A,H6B), C8(H8A,H8B),
 C9(H9A,H9B), C10(H10I,H10J), C11(H11I,H11J), C12(H12I,H12J), C13(H13A,H13B),
 C15(H15A,H15B), C16(H16A,H16B), C17(H17A,H17B), C18(H18A,H18B), C27(H27A,H27B),
  C36(H36A,H36B), C45(H45A,H45B), C54(H54A,H54B), C63(H63A,H63B), C65(H65A,
 H65B), C66(H66A,H66B), C67(H67A,H67B), C68(H68A,H68B), C69(H69A,H69B),
 C71(H71A,H71B), C72(H72A,H72B), C73(H73A,H73B), C74(H74A,H74B), C75(H75A,H75B),
  C76(H76A,H76B), C78(H78A,H78B), C79(H79A,H79B), C80(H80A,H80B), C81(H81A,
 H81B), C90(H90A,H90B), C99(H99A,H99B), C108(H10G,H10H), C117(H11G,H11H),
 C126(H12G,H12H)
7.b Aromatic/amide H refined with riding coordinates:
 C21(H21), C24(H24), C30(H30), C33(H33), C39(H39), C42(H42), C48(H48),
 C51(H51), C57(H57), C60(H60), C84(H84), C87(H87), C93(H93), C96(H96),
 C102(H102), C105(H105), C111(H111), C114(H114), C120(H120), C123(H123)
7.c Idealised Me refined as rotating group:
 C7(H7A,H7B,H7C), C14(H14A,H14B,H14C), C25(H25A,H25B,H25C), C26(H26A,H26B,
 H26C), C34(H34A,H34B,H34C), C35(H35A,H35B,H35C), C43(H43A,H43B,H43C), C44(H44A,
 H44B,H44C), C52(H52A,H52B,H52C), C53(H53A,H53B,H53C), C61(H61A,H61B,H61C),
 C62(H62A,H62B,H62C), C70(H70A,H70B,H70C), C77(H77A,H77B,H77C), C88(H88A,H88B,
 H88C), C89(H89A,H89B,H89C), C97(H97A,H97B,H97C), C98(H98A,H98B,H98C),
 C106(H10A,H10B,H10C), C107(H10D,H10E,H10F), C115(H11A,H11B,H11C), C116(H11D,
 H11E,H11F), C124(H12A,H12B,H12C), C125(H12D,H12E,H12F)
;
_olex2_submission_special_instructions 'No special instructions were received'

loop_
_space_group_symop_operation_xyz
'x, y, z'
'-x, -y, -z'

loop_
_atom_site_label
_atom_site_type_symbol
_atom_site_fract_x
_atom_site_fract_y
_atom_site_fract_z
_atom_site_U_iso_or_equiv
_atom_site_adp_type
_atom_site_occupancy
_atom_site_site_symmetry_order
_atom_site_calc_flag
_atom_site_refinement_flags_posn
_atom_site_refinement_flags_adp
_atom_site_refinement_flags_occupancy
_atom_site_disorder_assembly
_atom_site_disorder_group
Br1 Br 0.5672(11) 0.9824(9) 0.9739(6) 0.073(5) Uani 0.0323(17) 1 d . . P A 1
C1 C 0.4778(3) 0.0952(2) 0.52008(17) 0.0589(9) Uani 1 1 d D . . . .
C2 C 0.4246(3) 0.1131(2) 0.56390(15) 0.0555(9) Uani 1 1 d D . . . .
H2A H 0.3543 0.0796 0.5523 0.067 Uiso 1 1 calc R . . . .
H2B H 0.4597 0.0974 0.5977 0.067 Uiso 1 1 calc R . . . .
C3 C 0.4191(3) 0.1959(2) 0.57745(15) 0.0553(9) Uani 1 1 d D . . . .
H3A H 0.3906 0.2139 0.5432 0.066 Uiso 1 1 calc R . . . .
H3B H 0.4892 0.2289 0.5930 0.066 Uiso 1 1 calc R . . . .
C4 C 0.3572(3) 0.2098(2) 0.61629(16) 0.0602(9) Uani 1 1 d D . . . .
H4A H 0.2881 0.1750 0.6015 0.072 Uiso 1 1 calc R . . . .
H4B H 0.3876 0.1939 0.6510 0.072 Uiso 1 1 calc R . . . .
C5 C 0.3476(3) 0.2906(2) 0.62826(14) 0.0528(8) Uani 1 1 d D . . . .
H5A H 0.3193 0.3073 0.5935 0.063 Uiso 1 1 calc R . . . .
H5B H 0.4166 0.3252 0.6444 0.063 Uiso 1 1 calc R . . . .
C6 C 0.2834(3) 0.3029(2) 0.66540(17) 0.0666(10) Uani 1 1 d D . . . .
H6A H 0.3131 0.2883 0.7007 0.080 Uiso 1 1 calc R . . . .
H6B H 0.2150 0.2670 0.6501 0.080 Uiso 1 1 calc R . . . .
C7 C 0.2715(4) 0.3842(3) 0.6754(2) 0.0812(13) Uani 1 1 d D . . . .
H7A H 0.3386 0.4207 0.6902 0.122 Uiso 1 1 calc GR . . . .
H7B H 0.2308 0.3871 0.7014 0.122 Uiso 1 1 calc GR . . . .
H7C H 0.2373 0.3981 0.6412 0.122 Uiso 1 1 calc GR . . . .
Mg1 Mg 0.60230(8) 0.03303(7) 0.51259(5) 0.0528(3) Uani 1 1 d D . . . .
H1A H 0.544(4) 0.136(3) 0.532(2) 0.119(19) Uiso 1 1 d . . . . .
H1B H 0.437(4) 0.114(3) 0.487(2) 0.096(15) Uiso 1 1 d . . . . .
C8 C 0.7273(4) 0.0864(3) 0.4849(2) 0.118(2) Uani 1 1 d D . . B 1
H8A H 0.7678 0.1323 0.5125 0.141 Uiso 1 1 calc R . . B 1
H8B H 0.7703 0.0492 0.4845 0.141 Uiso 1 1 calc R . . B 1
C9 C 0.7103(7) 0.1130(4) 0.4316(3) 0.152(3) Uani 1 1 d D . . . .
H9A H 0.6566 0.0736 0.4037 0.183 Uiso 1 1 calc R . . B .
H9B H 0.7735 0.1233 0.4196 0.183 Uiso 1 1 calc R . . B .
C10 C 0.6776(7) 0.1870(5) 0.4417(3) 0.161(3) Uani 1 1 d D U . . .
H10I H 0.6036 0.1757 0.4378 0.193 Uiso 1 1 calc R . . . .
H10J H 0.7143 0.2165 0.4783 0.193 Uiso 1 1 calc R . . . .
C11 C 0.7051(9) 0.2306(6) 0.3992(4) 0.242(5) Uani 1 1 d D U . . .
H11I H 0.7025 0.2853 0.4084 0.291 Uiso 1 1 calc R . . . .
H11J H 0.7761 0.2311 0.3997 0.291 Uiso 1 1 calc R . . . .
C12 C 0.6455(7) 0.2020(6) 0.3483(4) 0.189(4) Uani 1 1 d D . . . .
H12I H 0.6697 0.1569 0.3362 0.227 Uiso 1 1 calc R . . . .
H12J H 0.6655 0.2423 0.3263 0.227 Uiso 1 1 calc R . . . .
C13 C 0.5414(8) 0.1778(7) 0.3301(5) 0.213(5) Uani 1 1 d D . . . .
H13A H 0.5114 0.2130 0.3497 0.256 Uiso 1 1 calc R . . . .
H13B H 0.5182 0.1246 0.3382 0.256 Uiso 1 1 calc R . . . .
C14 C 0.5004(6) 0.1770(6) 0.2642(4) 0.203(5) Uani 1 1 d D . . . .
H14A H 0.5083 0.1299 0.2444 0.304 Uiso 1 1 calc GR . . . .
H14B H 0.5401 0.2232 0.2542 0.304 Uiso 1 1 calc GR . . . .
H14C H 0.4285 0.1775 0.2550 0.304 Uiso 1 1 calc GR . . . .
C15 C 0.6279(3) -0.0054(3) 0.63034(19) 0.0853(14) Uani 1 1 d . . . . .
H15A H 0.5652 -0.0463 0.6117 0.102 Uiso 1 1 calc R . . . .
H15B H 0.6113 0.0330 0.6551 0.102 Uiso 1 1 calc R . . . .
C16 C 0.7053(4) -0.0391(3) 0.6598(2) 0.1009(17) Uani 1 1 d . . . . .
H16A H 0.6989 -0.0921 0.6412 0.121 Uiso 1 1 calc R . . . .
H16B H 0.6991 -0.0426 0.6971 0.121 Uiso 1 1 calc R . . . .
C17 C 0.8054(3) 0.0146(3) 0.66110(19) 0.0806(13) Uani 1 1 d . . . . .
H17A H 0.8324 0.0525 0.6952 0.097 Uiso 1 1 calc R . . . .
H17B H 0.8560 -0.0152 0.6575 0.097 Uiso 1 1 calc R . . . .
C18 C 0.7804(3) 0.0549(2) 0.6135(2) 0.0715(12) Uani 1 1 d . . . . .
H18A H 0.8040 0.1122 0.6247 0.086 Uiso 1 1 calc R . . . .
H18B H 0.8141 0.0396 0.5858 0.086 Uiso 1 1 calc R . . . .
C19 C 0.0446(2) 0.10572(18) 0.62242(13) 0.0435(7) Uani 1 1 d . . . . .
C20 C 0.0394(2) 0.14852(18) 0.66951(12) 0.0414(7) Uani 1 1 d . . . . .
C21 C 0.0110(2) 0.21804(19) 0.66556(13) 0.0450(7) Uani 1 1 d . . . . .
H21 H 0.0059 0.2476 0.6972 0.054 Uiso 1 1 calc R . . . .
C22 C -0.0103(2) 0.2454(2) 0.61651(14) 0.0476(8) Uani 1 1 d . . . . .
C23 C -0.0040(2) 0.20262(19) 0.56949(13) 0.0455(8) Uani 1 1 d . . . . .
C24 C 0.0232(2) 0.13264(19) 0.57331(13) 0.0450(7) Uani 1 1 d . . . . .
H24 H 0.0272 0.1026 0.5416 0.054 Uiso 1 1 calc R . . . .
C25 C 0.0930(3) -0.0036(2) 0.58377(16) 0.0660(11) Uani 1 1 d . . . . .
H25A H 0.0317 -0.0209 0.5534 0.099 Uiso 1 1 calc GR . . . .
H25B H 0.1167 -0.0490 0.5946 0.099 Uiso 1 1 calc GR . . . .
H25C H 0.1462 0.0317 0.5727 0.099 Uiso 1 1 calc GR . . . .
C26 C -0.0386(5) 0.3588(3) 0.6540(2) 0.1063(18) Uani 1 1 d . . . . .
H26A H -0.0951 0.3338 0.6679 0.159 Uiso 1 1 calc GR . . . .
H26B H -0.0473 0.4095 0.6448 0.159 Uiso 1 1 calc GR . . . .
H26C H 0.0256 0.3666 0.6819 0.159 Uiso 1 1 calc GR . . . .
C27 C -0.0253(3) 0.2322(2) 0.51552(13) 0.0519(8) Uani 1 1 d . . . . .
H27A H -0.0511 0.1871 0.4857 0.062 Uiso 1 1 calc R . . . .
H27B H -0.0788 0.2607 0.5138 0.062 Uiso 1 1 calc R . . . .
C28 C 0.0686(2) 0.28564(19) 0.50753(12) 0.0443(7) Uani 1 1 d . . . . .
C29 C 0.1353(2) 0.25619(18) 0.48456(12) 0.0450(8) Uani 1 1 d . . . . .
C30 C 0.2216(3) 0.30669(19) 0.47821(12) 0.0454(8) Uani 1 1 d . . . . .
H30 H 0.2665 0.2858 0.4621 0.055 Uiso 1 1 calc R . . . .
C31 C 0.2439(3) 0.38655(19) 0.49471(12) 0.0460(8) Uani 1 1 d . . . . .
C32 C 0.1769(3) 0.41561(19) 0.51793(12) 0.0478(8) Uani 1 1 d . . . . .
C33 C 0.0903(3) 0.3658(2) 0.52366(12) 0.0477(8) Uani 1 1 d . . . . .
H33 H 0.0447 0.3869 0.5390 0.057 Uiso 1 1 calc R . . . .
C34 C 0.1815(3) 0.1426(2) 0.45161(17) 0.0640(10) Uani 1 1 d . . . . .
H34A H 0.1952 0.1636 0.4196 0.096 Uiso 1 1 calc GR . . . .
H34B H 0.1541 0.0859 0.4424 0.096 Uiso 1 1 calc GR . . . .
H34C H 0.2447 0.1547 0.4808 0.096 Uiso 1 1 calc GR . . . .
C35 C 0.1433(4) 0.5271(3) 0.5642(2) 0.0786(12) Uani 1 1 d . . . . .
H35A H 0.0729 0.5165 0.5422 0.118 Uiso 1 1 calc GR . . . .
H35B H 0.1717 0.5836 0.5748 0.118 Uiso 1 1 calc GR . . . .
H35C H 0.1452 0.5027 0.5968 0.118 Uiso 1 1 calc GR . . . .
C36 C 0.3408(3) 0.4394(2) 0.48914(13) 0.0535(9) Uani 1 1 d . . . . .
H36A H 0.3582 0.4174 0.4567 0.064 Uiso 1 1 calc R . . . .
H36B H 0.3296 0.4914 0.4838 0.064 Uiso 1 1 calc R . . . .
C37 C 0.4280(3) 0.44813(18) 0.53860(13) 0.0476(8) Uani 1 1 d . . . . .
C38 C 0.4981(3) 0.40373(18) 0.54032(14) 0.0514(9) Uani 1 1 d . . . . .
C39 C 0.5760(3) 0.41107(19) 0.58723(15) 0.0526(8) Uani 1 1 d . . . . .
H39 H 0.6237 0.3805 0.5874 0.063 Uiso 1 1 calc R . . . .
C40 C 0.5854(2) 0.46219(18) 0.63370(14) 0.0482(8) Uani 1 1 d . . . . .
C41 C 0.5147(2) 0.50648(18) 0.63160(13) 0.0472(8) Uani 1 1 d . . . . .
C42 C 0.4385(2) 0.49972(18) 0.58468(13) 0.0466(8) Uani 1 1 d . . . . .
H42 H 0.3921 0.5315 0.5841 0.056 Uiso 1 1 calc R . . . .
C43 C 0.5629(4) 0.3167(3) 0.49028(19) 0.0846(14) Uani 1 1 d . . . . .
H43A H 0.6260 0.3569 0.4948 0.127 Uiso 1 1 calc GR . . . .
H43B H 0.5453 0.2838 0.4547 0.127 Uiso 1 1 calc GR . . . .
H43C H 0.5725 0.2844 0.5189 0.127 Uiso 1 1 calc GR . . . .
C44 C 0.4464(4) 0.5946(3) 0.6782(2) 0.0978(18) Uani 1 1 d . . . . .
H44A H 0.4491 0.6329 0.6533 0.147 Uiso 1 1 calc GR . . . .
H44B H 0.4552 0.6212 0.7149 0.147 Uiso 1 1 calc GR . . . .
H44C H 0.3805 0.5560 0.6661 0.147 Uiso 1 1 calc GR . . . .
C45 C 0.6664(3) 0.4660(2) 0.68533(15) 0.0560(9) Uani 1 1 d . . . . .
H45A H 0.6886 0.5200 0.7055 0.067 Uiso 1 1 calc R . . . .
H45B H 0.7259 0.4528 0.6760 0.067 Uiso 1 1 calc R . . . .
C46 C 0.6280(2) 0.41028(19) 0.72135(14) 0.0511(8) Uani 1 1 d . . . . .
C47 C 0.6359(3) 0.3336(2) 0.71583(15) 0.0519(8) Uani 1 1 d . . . . .
C48 C 0.5975(3) 0.2829(2) 0.74757(15) 0.0549(9) Uani 1 1 d . . . . .
H48 H 0.6046 0.2309 0.7436 0.066 Uiso 1 1 calc R . . . .
C49 C 0.5487(3) 0.3060(2) 0.78525(14) 0.0514(8) Uani 1 1 d . . . . .
C50 C 0.5405(3) 0.3824(2) 0.79064(14) 0.0534(9) Uani 1 1 d . . . . .
C51 C 0.5805(3) 0.4335(2) 0.75926(14) 0.0524(8) Uani 1 1 d . . . . .
H51 H 0.5751 0.4859 0.7639 0.063 Uiso 1 1 calc R . . . .
C52 C 0.6874(4) 0.2337(3) 0.6674(2) 0.0809(13) Uani 1 1 d . . . . .
H52A H 0.7293 0.2210 0.7000 0.121 Uiso 1 1 calc GR . . . .
H52B H 0.7170 0.2258 0.6370 0.121 Uiso 1 1 calc GR . . . .
H52C H 0.6185 0.1998 0.6586 0.121 Uiso 1 1 calc GR . . . .
C53 C 0.4564(4) 0.4691(2) 0.8274(2) 0.0883(15) Uani 1 1 d . . . . .
H53A H 0.5131 0.5159 0.8360 0.132 Uiso 1 1 calc GR . . . .
H53B H 0.4164 0.4714 0.8537 0.132 Uiso 1 1 calc GR . . . .
H53C H 0.4132 0.4664 0.7908 0.132 Uiso 1 1 calc GR . . . .
C54 C 0.5042(3) 0.2492(2) 0.81856(14) 0.0561(9) Uani 1 1 d . . . . .
H54A H 0.5390 0.2064 0.8203 0.067 Uiso 1 1 calc R . . . .
H54B H 0.5174 0.2764 0.8560 0.067 Uiso 1 1 calc R . . . .
C55 C 0.3915(3) 0.21473(19) 0.79574(13) 0.0473(8) Uani 1 1 d . . . . .
C56 C 0.3524(3) 0.14526(19) 0.75824(13) 0.0470(8) Uani 1 1 d . . . . .
C57 C 0.2500(3) 0.11502(18) 0.73758(13) 0.0450(7) Uani 1 1 d . . . . .
H57 H 0.2258 0.0671 0.7131 0.054 Uiso 1 1 calc R . . . .
C58 C 0.1807(3) 0.15259(17) 0.75146(12) 0.0420(7) Uani 1 1 d . . . . .
C59 C 0.2184(3) 0.22192(18) 0.78832(12) 0.0437(7) Uani 1 1 d . . . . .
C60 C 0.3218(3) 0.25141(19) 0.81046(12) 0.0470(8) Uani 1 1 d . . . . .
H60 H 0.3458 0.2979 0.8364 0.056 Uiso 1 1 calc R . . . .
C61 C 0.3888(3) 0.0434(2) 0.70390(17) 0.0669(11) Uani 1 1 d . . . . .
H61A H 0.3454 0.0024 0.7169 0.100 Uiso 1 1 calc GR . . . .
H61B H 0.4466 0.0254 0.6971 0.100 Uiso 1 1 calc GR . . . .
H61C H 0.3495 0.0553 0.6702 0.100 Uiso 1 1 calc GR . . . .
C62 C 0.1822(4) 0.3337(2) 0.8320(2) 0.0771(12) Uani 1 1 d . . . . .
H62A H 0.2249 0.3313 0.8677 0.116 Uiso 1 1 calc GR . . . .
H62B H 0.1241 0.3534 0.8365 0.116 Uiso 1 1 calc GR . . . .
H62C H 0.2221 0.3688 0.8135 0.116 Uiso 1 1 calc GR . . . .
C63 C 0.0679(2) 0.12189(19) 0.72394(12) 0.0449(7) Uani 1 1 d . . . . .
H63A H 0.0496 0.0641 0.7187 0.054 Uiso 1 1 calc R . . . .
H63B H 0.0287 0.1405 0.7476 0.054 Uiso 1 1 calc R . . . .
C64 C 0.4181(3) 0.9062(2) 0.96179(17) 0.0577(9) Uani 0.9677(17) 1 d . . P A 2
H64A H 0.440(3) 0.899(2) 0.9265(18) 0.075(13) Uiso 0.9677(17) 1 d . . P . .
H64B H 0.432(4) 0.866(3) 0.9820(19) 0.089(15) Uiso 0.9677(17) 1 d . . P . .
C65 C 0.3026(3) 0.8881(2) 0.94645(15) 0.0542(9) Uani 0.9677(17) 1 d . . P A 2
H65A H 0.2810 0.8938 0.9803 0.065 Uiso 0.9677(17) 1 calc R . P A 2
H65B H 0.2818 0.9283 0.9255 0.065 Uiso 0.9677(17) 1 calc R . P A 2
C66 C 0.2447(3) 0.8088(2) 0.91390(14) 0.0502(8) Uani 0.9677(17) 1 d . . P A 2
H66A H 0.2566 0.7686 0.9369 0.060 Uiso 0.9677(17) 1 calc R . P A 2
H66B H 0.2726 0.7996 0.8826 0.060 Uiso 0.9677(17) 1 calc R . P A 2
C67 C 0.1312(3) 0.7982(2) 0.89292(17) 0.0577(9) Uani 0.9677(17) 1 d . . P A 2
H67A H 0.1025 0.8038 0.9243 0.069 Uiso 0.9677(17) 1 calc R . P A 2
H67B H 0.1192 0.8405 0.8720 0.069 Uiso 0.9677(17) 1 calc R . P A 2
C68 C 0.0747(3) 0.7208(2) 0.85744(14) 0.0478(8) Uani 0.9677(17) 1 d . . P A 2
H68A H 0.1101 0.7113 0.8293 0.057 Uiso 0.9677(17) 1 calc R . P A 2
H68B H 0.0772 0.6789 0.8799 0.057 Uiso 0.9677(17) 1 calc R . P A 2
C69 C -0.0339(3) 0.7157(3) 0.83012(19) 0.0689(11) Uani 0.9677(17) 1 d . . P A 2
H69A H -0.0362 0.7573 0.8074 0.083 Uiso 0.9677(17) 1 calc R . P A 2
H69B H -0.0689 0.7259 0.8583 0.083 Uiso 0.9677(17) 1 calc R . P A 2
C70 C -0.0912(3) 0.6390(3) 0.79524(19) 0.0774(13) Uani 0.9677(17) 1 d . . P A 2
H70A H -0.0583 0.6286 0.7666 0.116 Uiso 0.9677(17) 1 calc GR . P A 2
H70B H -0.1612 0.6407 0.7788 0.116 Uiso 0.9677(17) 1 calc GR . P A 2
H70C H -0.0917 0.5974 0.8175 0.116 Uiso 0.9677(17) 1 calc GR . P A 2
C71 C 0.5489(4) 1.0617(3) 0.88742(19) 0.0780(12) Uani 1 1 d . . . . .
H71A H 0.4922 1.0642 0.8568 0.094 Uiso 1 1 calc R . . . .
H71B H 0.5940 1.1151 0.8991 0.094 Uiso 1 1 calc R . . . .
C72 C 0.6052(5) 1.0135(4) 0.8668(2) 0.1018(17) Uani 1 1 d . . . . .
H72A H 0.5610 0.9599 0.8549 0.122 Uiso 1 1 calc R . . . .
H72B H 0.6633 1.0115 0.8969 0.122 Uiso 1 1 calc R . . . .
C73 C 0.6470(4) 1.0393(3) 0.8188(2) 0.0894(14) Uani 1 1 d . . . . .
H73A H 0.6739 0.9974 0.8039 0.107 Uiso 1 1 calc R . . . .
H73B H 0.5905 1.0461 0.7897 0.107 Uiso 1 1 calc R . . . .
C74 C 0.7312(4) 1.1152(4) 0.8351(2) 0.1009(16) Uani 1 1 d . . . . .
H74A H 0.7002 1.1592 0.8406 0.121 Uiso 1 1 calc R . . . .
H74B H 0.7780 1.1135 0.8703 0.121 Uiso 1 1 calc R . . . .
C75 C 0.7905(5) 1.1305(3) 0.7955(3) 0.1079(18) Uani 1 1 d . . . . .
H75A H 0.7423 1.1188 0.7589 0.129 Uiso 1 1 calc R . . . .
H75B H 0.8335 1.0932 0.7967 0.129 Uiso 1 1 calc R . . . .
C76 C 0.8571(6) 1.2103(5) 0.8019(3) 0.145(3) Uani 1 1 d D . . . .
H76A H 0.8901 1.2126 0.7718 0.174 Uiso 1 1 calc R . . . .
H76B H 0.8143 1.2479 0.7986 0.174 Uiso 1 1 calc R . . . .
C77 C 0.9336(6) 1.2339(6) 0.8517(3) 0.184(4) Uani 1 1 d D . . . .
H77A H 0.9026 1.2260 0.8818 0.276 Uiso 1 1 calc GR . . . .
H77B H 0.9675 1.2893 0.8552 0.276 Uiso 1 1 calc GR . . . .
H77C H 0.9834 1.2029 0.8527 0.276 Uiso 1 1 calc GR . . . .
C78 C 0.3251(4) 1.0956(3) 0.99118(17) 0.0740(12) Uani 1 1 d . . . . .
H78A H 0.3654 1.0816 1.0242 0.089 Uiso 1 1 calc R . . C 2
H78B H 0.2536 1.0651 0.9834 0.089 Uiso 1 1 calc R . . C 2
C79 C 0.3321(4) 1.1803(3) 0.9980(2) 0.0858(14) Uani 1 1 d . . . . .
H79A H 0.4012 1.2108 1.0187 0.103 Uiso 1 1 calc R . . . .
H79B H 0.2822 1.1931 1.0167 0.103 Uiso 1 1 calc R . . . .
C80 C 0.3081(4) 1.1954(3) 0.9408(2) 0.0888(14) Uani 1 1 d . . . . .
H80A H 0.3398 1.2501 0.9387 0.107 Uiso 1 1 calc R . . . .
H80B H 0.2338 1.1843 0.9249 0.107 Uiso 1 1 calc R . . . .
C81 C 0.3529(4) 1.1399(3) 0.91284(17) 0.0714(11) Uani 1 1 d . . . . .
H81A H 0.3071 1.1159 0.8765 0.086 Uiso 1 1 calc R . . . .
H81B H 0.4194 1.1675 0.9084 0.086 Uiso 1 1 calc R . . . .
C82 C 0.1268(2) 0.62308(17) 0.98579(12) 0.0416(7) Uani 1 1 d . . . . .
C83 C 0.0849(2) 0.55241(17) 0.95030(12) 0.0395(7) Uani 1 1 d . . . . .
C84 C -0.0203(2) 0.52413(17) 0.93479(12) 0.0406(7) Uani 1 1 d . . . . .
H84 H -0.0500 0.4756 0.9113 0.049 Uiso 1 1 calc R . . . .
C85 C -0.0824(2) 0.56475(17) 0.95269(12) 0.0415(7) Uani 1 1 d . . . . .
C86 C -0.0407(3) 0.63511(17) 0.98788(12) 0.0416(7) Uani 1 1 d . . . . .
C87 C 0.0641(3) 0.66316(18) 1.00417(12) 0.0433(7) Uani 1 1 d . . . . .
H87 H 0.0936 0.7110 1.0285 0.052 Uiso 1 1 calc R . . . .
C88 C 0.2765(3) 0.7180(2) 1.03992(16) 0.0649(10) Uani 1 1 d . . . . .
H88A H 0.2521 0.7616 1.0261 0.097 Uiso 1 1 calc GR . . . .
H88B H 0.3507 0.7301 1.0472 0.097 Uiso 1 1 calc GR . . . .
H88C H 0.2574 0.7097 1.0736 0.097 Uiso 1 1 calc GR . . . .
C89 C -0.2316(3) 0.4724(2) 0.89711(15) 0.0621(10) Uani 1 1 d . . . . .
H89A H -0.2083 0.4822 0.8648 0.093 Uiso 1 1 calc GR . . . .
H89B H -0.3058 0.4624 0.8880 0.093 Uiso 1 1 calc GR . . . .
H89C H -0.2113 0.4268 0.9101 0.093 Uiso 1 1 calc GR . . . .
C90 C -0.1086(3) 0.68222(19) 1.00612(13) 0.0477(8) Uani 1 1 d . . . . .
H90A H -0.1714 0.6463 1.0090 0.057 Uiso 1 1 calc R . . . .
H90B H -0.0730 0.7132 1.0424 0.057 Uiso 1 1 calc R . . . .
C91 C -0.1361(2) 0.73640(18) 0.96639(12) 0.0411(7) Uani 1 1 d . . . . .
C92 C -0.0791(2) 0.81280(18) 0.97351(12) 0.0430(7) Uani 1 1 d . . . . .
C93 C -0.1053(2) 0.86160(17) 0.93647(12) 0.0415(7) Uani 1 1 d . . . . .
H93 H -0.0666 0.9142 0.9426 0.050 Uiso 1 1 calc R . . . .
C94 C -0.1868(2) 0.83484(17) 0.89093(12) 0.0378(7) Uani 1 1 d . . . . .
C95 C -0.2416(2) 0.75742(18) 0.88292(13) 0.0430(7) Uani 1 1 d . . . . .
C96 C -0.2172(2) 0.70969(18) 0.92088(13) 0.0431(7) Uani 1 1 d . . . . .
H96 H -0.2572 0.6575 0.9154 0.052 Uiso 1 1 calc R . . . .
C97 C 0.0659(3) 0.9123(2) 1.02501(17) 0.0730(12) Uani 1 1 d . . . . .
H97A H 0.0908 0.9183 0.9927 0.110 Uiso 1 1 calc GR . . . .
H97B H 0.1237 0.9208 1.0570 0.110 Uiso 1 1 calc GR . . . .
H97C H 0.0267 0.9505 1.0296 0.110 Uiso 1 1 calc GR . . . .
C98 C -0.3588(4) 0.6514(2) 0.8197(2) 0.0852(14) Uani 1 1 d . . . . .
H98A H -0.3023 0.6271 0.8206 0.128 Uiso 1 1 calc GR . . . .
H98B H -0.4033 0.6409 0.7827 0.128 Uiso 1 1 calc GR . . . .
H98C H -0.3976 0.6297 0.8442 0.128 Uiso 1 1 calc GR . . . .
C99 C -0.2131(2) 0.88794(18) 0.85012(13) 0.0432(7) Uani 1 1 d . . . . .
H99A H -0.2874 0.8730 0.8335 0.052 Uiso 1 1 calc R . . . .
H99B H -0.1943 0.9424 0.8692 0.052 Uiso 1 1 calc R . . . .
C100 C -0.1592(2) 0.88390(17) 0.80583(12) 0.0396(7) Uani 1 1 d . . . . .
C101 C -0.0630(2) 0.93262(17) 0.81190(12) 0.0423(7) Uani 1 1 d . . . . .
C102 C -0.0123(3) 0.92584(18) 0.77235(13) 0.0448(7) Uani 1 1 d . . . . .
H102 H 0.0533 0.9594 0.7774 0.054 Uiso 1 1 calc R . . . .
C103 C -0.0550(2) 0.87125(18) 0.72553(12) 0.0415(7) Uani 1 1 d . . . . .
C104 C -0.1516(2) 0.82333(18) 0.71902(12) 0.0430(7) Uani 1 1 d . . . . .
C105 C -0.2024(2) 0.83029(18) 0.75832(12) 0.0426(7) Uani 1 1 d . . . . .
H105 H -0.2687 0.7976 0.7528 0.051 Uiso 1 1 calc R . . . .
C106 C 0.0726(3) 1.0371(3) 0.86663(18) 0.0780(13) Uani 1 1 d . . . . .
H10A H 0.1229 1.0069 0.8655 0.117 Uiso 1 1 calc GR . . . .
H10B H 0.0922 1.0713 0.9018 0.117 Uiso 1 1 calc GR . . . .
H10C H 0.0695 1.0689 0.8375 0.117 Uiso 1 1 calc GR . . . .
C107 C -0.2842(3) 0.7146(3) 0.66573(16) 0.0761(13) Uani 1 1 d . . . . .
H10D H -0.2770 0.6860 0.6965 0.114 Uiso 1 1 calc GR . . . .
H10E H -0.3005 0.6780 0.6319 0.114 Uiso 1 1 calc GR . . . .
H10F H -0.3389 0.7408 0.6650 0.114 Uiso 1 1 calc GR . . . .
C108 C 0.0050(3) 0.8614(2) 0.68445(13) 0.0488(8) Uani 1 1 d . . . . .
H10G H -0.0419 0.8471 0.6475 0.059 Uiso 1 1 calc R . . . .
H10H H 0.0541 0.9116 0.6860 0.059 Uiso 1 1 calc R . . . .
C109 C 0.0617(3) 0.79912(19) 0.69514(12) 0.0452(7) Uani 1 1 d . . . . .
C110 C 0.1569(3) 0.8162(2) 0.73258(13) 0.0484(8) Uani 1 1 d . . . . .
C111 C 0.2061(3) 0.7580(2) 0.74360(13) 0.0506(8) Uani 1 1 d . . . . .
H111 H 0.2707 0.7706 0.7693 0.061 Uiso 1 1 calc R . . . .
C112 C 0.1629(3) 0.6815(2) 0.71789(13) 0.0510(8) Uani 1 1 d . . . . .
C113 C 0.0677(3) 0.6642(2) 0.68069(12) 0.0509(8) Uani 1 1 d . . . . .
C114 C 0.0185(3) 0.7226(2) 0.66945(13) 0.0482(8) Uani 1 1 d . . . . .
H114 H -0.0460 0.7100 0.6436 0.058 Uiso 1 1 calc R . . . .
C115 C 0.2865(4) 0.9153(3) 0.79736(17) 0.0825(13) Uani 1 1 d . . . . .
H11A H 0.2762 0.8879 0.8276 0.124 Uiso 1 1 calc GR . . . .
H11B H 0.3045 0.9718 0.8096 0.124 Uiso 1 1 calc GR . . . .
H11C H 0.3415 0.9010 0.7845 0.124 Uiso 1 1 calc GR . . . .
C116 C -0.0683(4) 0.5695(3) 0.61804(19) 0.0876(15) Uani 1 1 d . . . . .
H11D H -0.1197 0.5807 0.6356 0.131 Uiso 1 1 calc GR . . . .
H11E H -0.0875 0.5142 0.6022 0.131 Uiso 1 1 calc GR . . . .
H11F H -0.0637 0.6015 0.5894 0.131 Uiso 1 1 calc GR . . . .
C117 C 0.2180(3) 0.6181(2) 0.73022(14) 0.0573(9) Uani 1 1 d . . . . .
H11G H 0.1920 0.5745 0.6993 0.069 Uiso 1 1 calc R . . . .
H11H H 0.2914 0.6393 0.7341 0.069 Uiso 1 1 calc R . . . .
C118 C 0.2047(3) 0.5870(2) 0.78152(13) 0.0479(8) Uani 1 1 d . . . . .
C119 C 0.2783(3) 0.6128(2) 0.83092(13) 0.0462(7) Uani 1 1 d . . . . .
C120 C 0.2608(2) 0.58564(19) 0.87760(12) 0.0439(7) Uani 1 1 d . . . . .
H120 H 0.3118 0.6035 0.9110 0.053 Uiso 1 1 calc R . . . .
C121 C 0.1709(2) 0.53330(17) 0.87642(12) 0.0410(7) Uani 1 1 d . . . . .
C122 C 0.0976(3) 0.50727(18) 0.82669(13) 0.0459(7) Uani 1 1 d . . . . .
C123 C 0.1157(3) 0.5334(2) 0.78033(13) 0.0513(8) Uani 1 1 d . . . . .
H123 H 0.0658 0.5141 0.7467 0.062 Uiso 1 1 calc R . . . .
C124 C 0.4401(3) 0.6956(3) 0.87974(17) 0.0692(11) Uani 1 1 d . . . . .
H12A H 0.4109 0.7231 0.9044 0.104 Uiso 1 1 calc GR . . . .
H12B H 0.4985 0.7319 0.8736 0.104 Uiso 1 1 calc GR . . . .
H12C H 0.4621 0.6525 0.8958 0.104 Uiso 1 1 calc GR . . . .
C125 C -0.0723(4) 0.4298(3) 0.78062(19) 0.0965(16) Uani 1 1 d . . . . .
H12D H -0.0948 0.4752 0.7690 0.145 Uiso 1 1 calc GR . . . .
H12E H -0.1286 0.3931 0.7884 0.145 Uiso 1 1 calc GR . . . .
H12F H -0.0503 0.4040 0.7517 0.145 Uiso 1 1 calc GR . . . .
C126 C 0.1508(3) 0.50798(18) 0.92826(13) 0.0453(7) Uani 1 1 d . . . . .
H12G H 0.1170 0.4515 0.9211 0.054 Uiso 1 1 calc R . . . .
H12H H 0.2164 0.5163 0.9559 0.054 Uiso 1 1 calc R . . . .
Mg2 Mg 0.48612(10) 1.03149(8) 0.95311(5) 0.0631(3) Uani 1 1 d . . . . .
O1 O 0.67283(18) 0.03187(19) 0.59185(12) 0.0774(9) Uani 1 1 d . . . . .
O2 O 0.0705(2) 0.03629(13) 0.62829(9) 0.0556(6) Uani 1 1 d . . . . .
O3 O -0.0373(2) 0.31409(16) 0.61043(11) 0.0677(7) Uani 1 1 d . . . . .
O4 O 0.11007(19) 0.17658(13) 0.46903(9) 0.0567(6) Uani 1 1 d . . . . .
O5 O 0.2015(2) 0.49618(14) 0.53354(10) 0.0630(7) Uani 1 1 d . . . . .
O6 O 0.4837(2) 0.35271(15) 0.49373(11) 0.0701(8) Uani 1 1 d . . . . .
O7 O 0.52481(19) 0.55655(14) 0.67840(10) 0.0599(6) Uani 1 1 d . . . . .
O8 O 0.6839(2) 0.31303(15) 0.67709(12) 0.0671(7) Uani 1 1 d . . . . .
O9 O 0.4942(2) 0.40336(16) 0.82970(11) 0.0683(7) Uani 1 1 d . . . . .
O10 O 0.42501(19) 0.11192(15) 0.74394(10) 0.0609(6) Uani 1 1 d . . . . .
O11 O 0.14664(19) 0.25780(14) 0.80053(10) 0.0592(6) Uani 1 1 d . . . . .
O12 O 0.3653(2) 1.08149(16) 0.94652(11) 0.0662(7) Uani 1 1 d . . . . .
O13 O 0.23184(17) 0.64857(13) 1.00032(9) 0.0521(6) Uani 1 1 d . . . . .
O14 O -0.18738(17) 0.53850(13) 0.93829(9) 0.0508(6) Uani 1 1 d . . . . .
O15 O 0.0031(2) 0.83610(13) 1.01871(9) 0.0615(7) Uani 1 1 d . . . . .
O16 O -0.32037(18) 0.73281(14) 0.83639(10) 0.0618(7) Uani 1 1 d . . . . .
O17 O -0.02342(19) 0.98581(13) 0.85953(9) 0.0559(6) Uani 1 1 d . . . . .
O18 O -0.19204(19) 0.77076(14) 0.67119(9) 0.0560(6) Uani 1 1 d . . . . .
O19 O 0.19742(19) 0.89432(15) 0.75527(11) 0.0639(7) Uani 1 1 d . . . . .
O20 O 0.0264(2) 0.58699(15) 0.65674(10) 0.0643(7) Uani 1 1 d . . . . .
O21 O 0.36624(19) 0.66569(16) 0.82994(10) 0.0638(7) Uani 1 1 d . . . . .
O22 O 0.0099(2) 0.45431(14) 0.82808(10) 0.0628(7) Uani 1 1 d . . . . .

loop_
_atom_site_aniso_label
_atom_site_aniso_U_11
_atom_site_aniso_U_22
_atom_site_aniso_U_33
_atom_site_aniso_U_23
_atom_site_aniso_U_13
_atom_site_aniso_U_12
Br1 0.080(8) 0.083(8) 0.068(8) 0.009(5) 0.039(6) 0.030(6)
C1 0.053(2) 0.064(2) 0.060(2) 0.0186(19) 0.0163(18) 0.0098(18)
C2 0.056(2) 0.053(2) 0.057(2) 0.0143(16) 0.0158(17) 0.0103(16)
C3 0.053(2) 0.057(2) 0.053(2) 0.0127(16) 0.0137(16) 0.0066(16)
C4 0.062(2) 0.053(2) 0.066(2) 0.0153(18) 0.0219(19) 0.0070(17)
C5 0.0520(19) 0.055(2) 0.0472(18) 0.0122(16) 0.0100(16) 0.0070(16)
C6 0.066(2) 0.069(2) 0.067(2) 0.014(2) 0.024(2) 0.014(2)
C7 0.086(3) 0.080(3) 0.080(3) 0.005(2) 0.023(3) 0.029(2)
Mg1 0.0376(6) 0.0585(7) 0.0561(7) 0.0129(6) 0.0118(5) -0.0010(5)
C8 0.121(4) 0.108(4) 0.107(4) -0.003(3) 0.065(3) -0.033(3)
C9 0.171(6) 0.129(5) 0.153(6) 0.039(5) 0.045(5) 0.018(5)
C10 0.143(6) 0.168(6) 0.189(6) 0.024(5) 0.046(5) 0.074(5)
C11 0.202(8) 0.269(9) 0.251(8) 0.013(6) 0.147(7) -0.030(6)
C12 0.151(6) 0.225(8) 0.221(8) 0.083(6) 0.111(6) 0.025(6)
C13 0.189(8) 0.204(8) 0.245(9) 0.094(7) 0.079(7) -0.003(6)
C14 0.118(6) 0.264(10) 0.231(10) -0.026(8) 0.009(6) 0.127(7)
C15 0.061(2) 0.118(4) 0.078(3) 0.038(3) 0.018(2) 0.016(2)
C16 0.084(3) 0.113(4) 0.109(4) 0.054(3) 0.017(3) 0.028(3)
C17 0.059(2) 0.101(3) 0.074(3) 0.011(2) 0.002(2) 0.025(2)
C18 0.0395(19) 0.056(2) 0.104(3) 0.009(2) -0.002(2) 0.0068(16)
C19 0.0429(17) 0.0388(16) 0.0450(17) 0.0063(13) 0.0158(14) -0.0016(13)
C20 0.0394(16) 0.0424(17) 0.0408(16) 0.0083(13) 0.0160(13) 0.0008(13)
C21 0.0430(17) 0.0485(18) 0.0447(17) 0.0080(14) 0.0180(14) 0.0070(14)
C22 0.0417(17) 0.0496(19) 0.0526(19) 0.0149(15) 0.0155(15) 0.0078(14)
C23 0.0335(15) 0.0532(19) 0.0430(17) 0.0094(14) 0.0101(13) -0.0039(14)
C24 0.0414(17) 0.0465(18) 0.0400(16) 0.0040(14) 0.0126(14) -0.0040(14)
C25 0.093(3) 0.049(2) 0.059(2) 0.0009(17) 0.035(2) 0.013(2)
C26 0.162(6) 0.084(3) 0.098(4) 0.027(3) 0.050(4) 0.060(4)
C27 0.0432(18) 0.060(2) 0.0439(18) 0.0140(16) 0.0054(14) 0.0005(15)
C28 0.0444(17) 0.0507(18) 0.0296(15) 0.0110(13) 0.0037(13) -0.0002(14)
C29 0.0508(18) 0.0427(17) 0.0317(15) 0.0085(13) 0.0053(14) -0.0030(14)
C30 0.0515(18) 0.0499(18) 0.0297(15) 0.0086(13) 0.0109(13) 0.0013(15)
C31 0.0536(19) 0.0470(18) 0.0283(15) 0.0127(13) 0.0054(14) -0.0028(15)
C32 0.058(2) 0.0455(18) 0.0347(16) 0.0124(14) 0.0067(15) 0.0074(15)
C33 0.0500(18) 0.056(2) 0.0350(16) 0.0119(14) 0.0067(14) 0.0111(15)
C34 0.063(2) 0.051(2) 0.068(2) 0.0031(18) 0.007(2) 0.0082(18)
C35 0.081(3) 0.062(3) 0.090(3) -0.001(2) 0.018(3) 0.023(2)
C36 0.062(2) 0.0494(19) 0.0424(17) 0.0145(15) 0.0170(16) -0.0059(16)
C37 0.0540(19) 0.0393(17) 0.0431(17) 0.0117(14) 0.0175(15) -0.0087(15)
C38 0.069(2) 0.0366(17) 0.0482(19) 0.0109(14) 0.0291(17) -0.0035(16)
C39 0.055(2) 0.0414(18) 0.066(2) 0.0175(16) 0.0287(18) 0.0053(15)
C40 0.0446(18) 0.0401(17) 0.0553(19) 0.0097(15) 0.0165(15) -0.0027(14)
C41 0.0469(18) 0.0385(17) 0.0478(18) 0.0038(14) 0.0094(15) -0.0011(14)
C42 0.0466(18) 0.0386(16) 0.0497(19) 0.0093(14) 0.0130(15) -0.0004(14)
C43 0.128(4) 0.061(3) 0.079(3) 0.013(2) 0.056(3) 0.023(3)
C44 0.104(4) 0.088(3) 0.084(3) -0.032(3) -0.020(3) 0.057(3)
C45 0.0427(18) 0.0476(19) 0.069(2) 0.0088(17) 0.0075(17) 0.0027(15)
C46 0.0411(17) 0.0450(18) 0.056(2) 0.0063(15) -0.0014(15) 0.0045(14)
C47 0.0442(18) 0.052(2) 0.058(2) 0.0104(16) 0.0073(16) 0.0157(15)
C48 0.0477(19) 0.0500(19) 0.062(2) 0.0120(17) -0.0020(17) 0.0180(16)
C49 0.0441(18) 0.054(2) 0.0469(18) 0.0105(15) -0.0033(15) 0.0103(15)
C50 0.0519(19) 0.051(2) 0.0447(18) -0.0002(15) -0.0019(16) 0.0067(16)
C51 0.0488(19) 0.0400(17) 0.054(2) -0.0015(15) -0.0043(16) 0.0050(14)
C52 0.097(3) 0.075(3) 0.086(3) 0.017(2) 0.026(3) 0.049(3)
C53 0.111(4) 0.048(2) 0.118(4) 0.010(2) 0.058(3) 0.018(2)
C54 0.057(2) 0.059(2) 0.0482(19) 0.0165(16) 0.0014(16) 0.0168(17)
C55 0.0549(19) 0.0482(18) 0.0375(16) 0.0169(14) 0.0049(14) 0.0140(15)
C56 0.060(2) 0.0483(18) 0.0408(17) 0.0167(14) 0.0150(15) 0.0241(16)
C57 0.060(2) 0.0389(16) 0.0377(16) 0.0092(13) 0.0137(15) 0.0137(15)
C58 0.0563(19) 0.0391(16) 0.0339(15) 0.0124(13) 0.0161(14) 0.0117(14)
C59 0.0567(19) 0.0404(17) 0.0388(16) 0.0110(13) 0.0178(15) 0.0147(14)
C60 0.063(2) 0.0429(17) 0.0348(16) 0.0087(13) 0.0099(15) 0.0138(15)
C61 0.082(3) 0.058(2) 0.077(3) 0.012(2) 0.036(2) 0.033(2)
C62 0.085(3) 0.047(2) 0.099(3) -0.008(2) 0.025(3) 0.023(2)
C63 0.0519(18) 0.0427(17) 0.0425(17) 0.0104(14) 0.0213(15) 0.0058(14)
C64 0.062(2) 0.055(2) 0.054(2) 0.0080(18) 0.0141(19) 0.0141(18)
C65 0.058(2) 0.050(2) 0.054(2) 0.0054(16) 0.0159(17) 0.0124(17)
C66 0.055(2) 0.0458(19) 0.0499(19) 0.0094(15) 0.0140(16) 0.0130(16)
C67 0.056(2) 0.053(2) 0.067(2) 0.0054(18) 0.0197(19) 0.0174(17)
C68 0.0499(19) 0.0475(19) 0.0501(19) 0.0131(15) 0.0172(16) 0.0145(15)
C69 0.053(2) 0.069(3) 0.086(3) 0.013(2) 0.016(2) 0.0200(19)
C70 0.057(2) 0.085(3) 0.078(3) 0.005(2) 0.006(2) 0.008(2)
C71 0.082(3) 0.083(3) 0.077(3) 0.021(2) 0.024(2) 0.030(2)
C72 0.110(4) 0.116(4) 0.098(4) 0.034(3) 0.046(3) 0.041(3)
C73 0.090(3) 0.115(4) 0.086(3) 0.041(3) 0.043(3) 0.040(3)
C74 0.095(4) 0.125(4) 0.091(3) 0.036(3) 0.030(3) 0.031(3)
C75 0.114(4) 0.102(4) 0.117(4) 0.010(3) 0.055(4) 0.022(3)
C76 0.127(5) 0.173(6) 0.127(5) 0.019(5) 0.054(4) 0.003(5)
C77 0.165(7) 0.265(10) 0.086(4) 0.027(5) 0.046(5) -0.029(7)
C78 0.077(3) 0.089(3) 0.060(2) 0.033(2) 0.020(2) 0.018(2)
C79 0.088(3) 0.102(4) 0.079(3) 0.003(3) 0.036(3) 0.039(3)
C80 0.096(3) 0.081(3) 0.096(3) 0.030(3) 0.020(3) 0.034(3)
C81 0.080(3) 0.079(3) 0.065(2) 0.029(2) 0.024(2) 0.025(2)
C82 0.0498(18) 0.0387(16) 0.0347(15) 0.0119(13) 0.0070(13) 0.0100(14)
C83 0.0536(18) 0.0343(15) 0.0332(15) 0.0139(12) 0.0103(13) 0.0143(13)
C84 0.0541(18) 0.0312(15) 0.0360(15) 0.0104(12) 0.0091(14) 0.0105(13)
C85 0.0504(18) 0.0377(16) 0.0381(16) 0.0148(13) 0.0107(14) 0.0123(14)
C86 0.0580(19) 0.0388(16) 0.0333(15) 0.0155(13) 0.0142(14) 0.0166(14)
C87 0.061(2) 0.0343(15) 0.0332(15) 0.0091(12) 0.0094(14) 0.0120(14)
C88 0.065(2) 0.054(2) 0.057(2) 0.0021(18) 0.0002(19) -0.0018(18)
C89 0.056(2) 0.061(2) 0.057(2) 0.0065(18) 0.0050(18) 0.0024(18)
C90 0.066(2) 0.0457(18) 0.0388(16) 0.0144(14) 0.0207(15) 0.0193(16)
C91 0.0537(18) 0.0405(16) 0.0376(16) 0.0092(13) 0.0195(14) 0.0200(14)
C92 0.0545(18) 0.0407(16) 0.0340(15) 0.0032(13) 0.0067(14) 0.0191(14)
C93 0.0529(18) 0.0338(15) 0.0396(16) 0.0028(13) 0.0126(14) 0.0158(13)
C94 0.0427(16) 0.0395(16) 0.0370(15) 0.0074(13) 0.0143(13) 0.0178(13)
C95 0.0384(16) 0.0450(17) 0.0450(17) 0.0073(14) 0.0101(14) 0.0104(13)
C96 0.0448(17) 0.0395(16) 0.0496(18) 0.0125(14) 0.0176(15) 0.0125(13)
C97 0.083(3) 0.051(2) 0.062(2) 0.0025(18) -0.017(2) 0.009(2)
C98 0.079(3) 0.058(2) 0.088(3) 0.003(2) -0.016(2) -0.001(2)
C99 0.0484(18) 0.0393(16) 0.0443(17) 0.0080(13) 0.0092(14) 0.0190(14)
C100 0.0459(17) 0.0366(15) 0.0397(16) 0.0131(13) 0.0077(13) 0.0182(13)
C101 0.0522(18) 0.0347(15) 0.0385(16) 0.0101(13) 0.0051(14) 0.0135(14)
C102 0.0487(18) 0.0371(16) 0.0468(18) 0.0158(14) 0.0076(15) 0.0088(14)
C103 0.0492(18) 0.0408(16) 0.0403(16) 0.0181(13) 0.0126(14) 0.0175(14)
C104 0.0529(18) 0.0408(16) 0.0355(16) 0.0103(13) 0.0090(14) 0.0136(14)
C105 0.0449(17) 0.0409(16) 0.0419(17) 0.0122(14) 0.0073(14) 0.0129(13)
C106 0.077(3) 0.069(3) 0.064(3) -0.007(2) 0.009(2) -0.014(2)
C107 0.084(3) 0.071(3) 0.053(2) -0.0093(19) 0.019(2) -0.014(2)
C108 0.058(2) 0.0497(18) 0.0448(18) 0.0217(15) 0.0171(15) 0.0162(15)
C109 0.0540(19) 0.0520(19) 0.0392(16) 0.0196(14) 0.0219(15) 0.0172(15)
C110 0.0533(19) 0.055(2) 0.0449(18) 0.0182(15) 0.0227(15) 0.0162(16)
C111 0.0508(19) 0.068(2) 0.0430(17) 0.0169(16) 0.0208(15) 0.0218(17)
C112 0.065(2) 0.070(2) 0.0354(16) 0.0196(16) 0.0253(16) 0.0340(18)
C113 0.072(2) 0.055(2) 0.0323(16) 0.0114(14) 0.0176(16) 0.0246(17)
C114 0.059(2) 0.057(2) 0.0362(16) 0.0171(15) 0.0162(15) 0.0205(16)
C115 0.099(3) 0.073(3) 0.057(2) 0.013(2) 0.000(2) 0.006(2)
C116 0.113(4) 0.061(3) 0.071(3) 0.000(2) -0.009(3) 0.026(3)
C117 0.072(2) 0.075(2) 0.0420(18) 0.0136(17) 0.0236(17) 0.041(2)
C118 0.063(2) 0.0545(19) 0.0376(16) 0.0078(14) 0.0161(15) 0.0352(17)
C119 0.0490(18) 0.0526(19) 0.0449(18) 0.0113(15) 0.0157(15) 0.0242(15)
C120 0.0481(18) 0.0518(18) 0.0359(16) 0.0094(14) 0.0081(14) 0.0235(15)
C121 0.0510(18) 0.0358(15) 0.0411(16) 0.0077(13) 0.0112(14) 0.0216(14)
C122 0.0548(19) 0.0398(17) 0.0423(17) 0.0026(14) 0.0076(15) 0.0178(15)
C123 0.064(2) 0.0508(19) 0.0382(17) -0.0007(14) 0.0047(15) 0.0252(17)
C124 0.052(2) 0.084(3) 0.071(3) 0.018(2) 0.018(2) 0.012(2)
C125 0.092(3) 0.087(3) 0.071(3) -0.007(3) -0.011(3) -0.015(3)
C126 0.0550(19) 0.0406(17) 0.0429(17) 0.0137(14) 0.0085(15) 0.0190(14)
Mg2 0.0689(8) 0.0658(8) 0.0562(7) 0.0153(6) 0.0174(6) 0.0174(6)
O1 0.0384(13) 0.109(2) 0.0731(18) 0.0321(16) 0.0026(12) 0.0002(14)
O2 0.0797(17) 0.0426(13) 0.0475(13) 0.0063(10) 0.0249(12) 0.0135(12)
O3 0.0841(19) 0.0686(17) 0.0670(17) 0.0241(14) 0.0305(15) 0.0365(15)
O4 0.0621(15) 0.0467(13) 0.0514(14) 0.0019(11) 0.0182(12) -0.0069(11)
O5 0.0761(17) 0.0454(14) 0.0619(15) 0.0084(12) 0.0158(13) 0.0070(12)
O6 0.103(2) 0.0567(15) 0.0562(15) 0.0083(12) 0.0384(15) 0.0133(15)
O7 0.0578(15) 0.0521(14) 0.0552(14) -0.0073(11) -0.0024(12) 0.0102(12)
O8 0.0685(17) 0.0621(16) 0.0795(18) 0.0157(14) 0.0243(14) 0.0279(13)
O9 0.0790(18) 0.0669(17) 0.0559(15) 0.0014(13) 0.0160(14) 0.0181(14)
O10 0.0622(15) 0.0661(16) 0.0616(15) 0.0113(13) 0.0149(12) 0.0321(13)
O11 0.0650(15) 0.0475(13) 0.0689(16) -0.0013(12) 0.0279(13) 0.0162(12)
O12 0.0736(17) 0.0678(17) 0.0649(16) 0.0233(13) 0.0216(14) 0.0247(14)
O13 0.0509(13) 0.0491(13) 0.0486(13) 0.0053(10) 0.0048(11) 0.0072(10)
O14 0.0478(13) 0.0495(13) 0.0542(13) 0.0110(11) 0.0124(11) 0.0105(10)
O15 0.0841(18) 0.0420(13) 0.0422(13) 0.0018(10) -0.0111(12) 0.0151(12)
O16 0.0522(14) 0.0523(14) 0.0651(16) 0.0132(12) -0.0075(12) 0.0042(11)
O17 0.0650(15) 0.0432(13) 0.0497(13) 0.0011(10) 0.0093(12) 0.0027(11)
O18 0.0631(15) 0.0578(14) 0.0407(12) 0.0030(11) 0.0145(11) 0.0034(12)
O19 0.0557(15) 0.0574(15) 0.0732(17) 0.0124(13) 0.0117(13) 0.0086(12)
O20 0.0911(19) 0.0581(15) 0.0444(13) 0.0075(11) 0.0059(13) 0.0339(14)
O21 0.0556(15) 0.0848(18) 0.0540(15) 0.0217(13) 0.0186(12) 0.0153(13)
O22 0.0664(16) 0.0520(14) 0.0547(15) 0.0008(11) 0.0006(12) 0.0040(12)

loop_
_atom_type_symbol
_atom_type_description
_atom_type_scat_dispersion_real
_atom_type_scat_dispersion_imag
_atom_type_scat_source
C C 0.0033 0.0016 'International Tables Vol C Tables 4.2.6.8 and 6.1.1.4'
H H 0.0000 0.0000 'International Tables Vol C Tables 4.2.6.8 and 6.1.1.4'
Mg Mg 0.0486 0.0363 'International Tables Vol C Tables 4.2.6.8 and 6.1.1.4'
O O 0.0106 0.0060 'International Tables Vol C Tables 4.2.6.8 and 6.1.1.4'
Br Br -0.2901 2.4595 'International Tables Vol C Tables 4.2.6.8 and 6.1.1.4'

loop_
_geom_angle_atom_site_label_1
_geom_angle_atom_site_label_2
_geom_angle_atom_site_label_3
_geom_angle
_geom_angle_site_symmetry_1
_geom_angle_site_symmetry_3
C78 Br1 Br1 120.6(8) 2_677 2_677
Mg2 Br1 Br1 54.3(5) . 2_677
Mg2 Br1 Br1 36.5(4) 2_677 2_677
Mg2 Br1 C78 84.2(5) 2_677 2_677
Mg2 Br1 C78 174.4(8) . 2_677
Mg2 Br1 Mg2 90.8(5) . 2_677
C2 C1 Mg1 136.2(3) . .
C2 C1 Mg1 101.6(2) . 2_656
C2 C1 H1A 103(3) . .
C2 C1 H1B 102(3) . .
Mg1 C1 Mg1 73.40(13) 2_656 .
Mg1 C1 H1A 73(3) . .
Mg1 C1 H1A 146(3) 2_656 .
Mg1 C1 H1B 122(3) . .
Mg1 C1 H1B 93(3) 2_656 .
H1A C1 H1B 104(4) . .
C1 C2 H2A 107.9 . .
C1 C2 H2B 107.9 . .
H2A C2 H2B 107.2 . .
C3 C2 C1 117.8(3) . .
C3 C2 H2A 107.9 . .
C3 C2 H2B 107.9 . .
C2 C3 H3A 108.2 . .
C2 C3 H3B 108.2 . .
C2 C3 C4 116.3(3) . .
H3A C3 H3B 107.4 . .
C4 C3 H3A 108.2 . .
C4 C3 H3B 108.2 . .
C3 C4 H4A 108.1 . .
C3 C4 H4B 108.1 . .
H4A C4 H4B 107.3 . .
C5 C4 C3 116.8(3) . .
C5 C4 H4A 108.1 . .
C5 C4 H4B 108.1 . .
C4 C5 H5A 108.2 . .
C4 C5 H5B 108.2 . .
C4 C5 C6 116.2(3) . .
H5A C5 H5B 107.4 . .
C6 C5 H5A 108.2 . .
C6 C5 H5B 108.2 . .
C5 C6 H6A 108.4 . .
C5 C6 H6B 108.4 . .
C5 C6 C7 115.5(3) . .
H6A C6 H6B 107.5 . .
C7 C6 H6A 108.4 . .
C7 C6 H6B 108.4 . .
C6 C7 H7A 109.5 . .
C6 C7 H7B 109.5 . .
C6 C7 H7C 109.5 . .
H7A C7 H7B 109.5 . .
H7A C7 H7C 109.5 . .
H7B C7 H7C 109.5 . .
C1 Mg1 C1 106.60(13) 2_656 .
C1 Mg1 Mg1 53.06(11) . 2_656
C1 Mg1 Mg1 53.55(11) 2_656 2_656
C1 Mg1 H1A 25.6(15) . .
C1 Mg1 H1A 132.2(15) 2_656 .
Mg1 Mg1 H1A 78.7(15) 2_656 .
C8 Mg1 C1 121.2(2) . .
C8 Mg1 C1 119.0(2) . 2_656
C8 Mg1 Mg1 147.07(19) . 2_656
C8 Mg1 H1A 100.3(15) . .
O1 Mg1 C1 103.33(14) . 2_656
O1 Mg1 C1 102.64(15) . .
O1 Mg1 Mg1 112.08(10) . 2_656
O1 Mg1 H1A 94.0(14) . .
O1 Mg1 C8 100.84(19) . .
Mg1 C8 H8A 107.3 . .
Mg1 C8 H8B 107.3 . .
H8A C8 H8B 106.9 . .
C9 C8 Mg1 120.1(5) . .
C9 C8 H8A 107.3 . .
C9 C8 H8B 107.3 . .
C8 C9 H9A 111.0 . .
C8 C9 H9B 111.0 . .
C8 C9 C10 103.6(6) . .
H9A C9 H9B 109.0 . .
C10 C9 H9A 111.0 . .
C10 C9 H9B 111.0 . .
C9 C10 H10I 111.1 . .
C9 C10 H10J 111.1 . .
H10I C10 H10J 109.1 . .
C11 C10 C9 103.2(7) . .
C11 C10 H10I 111.1 . .
C11 C10 H10J 111.1 . .
C10 C11 H11I 108.5 . .
C10 C11 H11J 108.5 . .
H11I C11 H11J 107.5 . .
C12 C11 C10 115.2(9) . .
C12 C11 H11I 108.5 . .
C12 C11 H11J 108.5 . .
C11 C12 H12I 104.9 . .
C11 C12 H12J 104.9 . .
C11 C12 C13 129.4(10) . .
H12I C12 H12J 105.8 . .
C13 C12 H12I 104.9 . .
C13 C12 H12J 104.9 . .
C12 C13 H13A 109.2 . .
C12 C13 H13B 109.2 . .
C12 C13 C14 112.1(8) . .
H13A C13 H13B 107.9 . .
C14 C13 H13A 109.2 . .
C14 C13 H13B 109.2 . .
C13 C14 H14A 109.5 . .
C13 C14 H14B 109.5 . .
C13 C14 H14C 109.5 . .
H14A C14 H14B 109.5 . .
H14A C14 H14C 109.5 . .
H14B C14 H14C 109.5 . .
H15A C15 H15B 108.9 . .
C16 C15 H15A 110.9 . .
C16 C15 H15B 110.9 . .
O1 C15 H15A 110.9 . .
O1 C15 H15B 110.9 . .
O1 C15 C16 104.2(4) . .
C15 C16 H16A 110.6 . .
C15 C16 H16B 110.6 . .
C15 C16 C17 105.9(4) . .
H16A C16 H16B 108.7 . .
C17 C16 H16A 110.6 . .
C17 C16 H16B 110.6 . .
C16 C17 H17A 111.0 . .
C16 C17 H17B 111.0 . .
H17A C17 H17B 109.0 . .
C18 C17 C16 103.7(3) . .
C18 C17 H17A 111.0 . .
C18 C17 H17B 111.0 . .
C17 C18 H18A 110.3 . .
C17 C18 H18B 110.3 . .
H18A C18 H18B 108.5 . .
O1 C18 C17 107.2(3) . .
O1 C18 H18A 110.3 . .
O1 C18 H18B 110.3 . .
C24 C19 C20 120.6(3) . .
O2 C19 C20 115.7(3) . .
O2 C19 C24 123.6(3) . .
C19 C20 C63 121.1(3) . .
C21 C20 C19 118.1(3) . .
C21 C20 C63 120.7(3) . .
C20 C21 H21 119.2 . .
C22 C21 C20 121.6(3) . .
C22 C21 H21 119.2 . .
C21 C22 C23 120.2(3) . .
O3 C22 C21 124.0(3) . .
O3 C22 C23 115.9(3) . .
C22 C23 C27 121.0(3) . .
C24 C23 C22 118.3(3) . .
C24 C23 C27 120.7(3) . .
C19 C24 C23 121.3(3) . .
C19 C24 H24 119.3 . .
C23 C24 H24 119.3 . .
H25A C25 H25B 109.5 . .
H25A C25 H25C 109.5 . .
H25B C25 H25C 109.5 . .
O2 C25 H25A 109.5 . .
O2 C25 H25B 109.5 . .
O2 C25 H25C 109.5 . .
H26A C26 H26B 109.5 . .
H26A C26 H26C 109.5 . .
H26B C26 H26C 109.5 . .
O3 C26 H26A 109.5 . .
O3 C26 H26B 109.5 . .
O3 C26 H26C 109.5 . .
C23 C27 H27A 109.2 . .
C23 C27 H27B 109.2 . .
H27A C27 H27B 107.9 . .
C28 C27 C23 112.1(3) . .
C28 C27 H27A 109.2 . .
C28 C27 H27B 109.2 . .
C29 C28 C27 121.1(3) . .
C29 C28 C33 118.4(3) . .
C33 C28 C27 120.5(3) . .
C28 C29 C30 119.9(3) . .
O4 C29 C28 116.1(3) . .
O4 C29 C30 124.1(3) . .
C29 C30 H30 119.0 . .
C31 C30 C29 121.9(3) . .
C31 C30 H30 119.0 . .
C30 C31 C32 117.9(3) . .
C30 C31 C36 120.4(3) . .
C32 C31 C36 121.7(3) . .
C31 C32 O5 116.1(3) . .
C33 C32 C31 120.4(3) . .
C33 C32 O5 123.4(3) . .
C28 C33 H33 119.2 . .
C32 C33 C28 121.5(3) . .
C32 C33 H33 119.2 . .
H34A C34 H34B 109.5 . .
H34A C34 H34C 109.5 . .
H34B C34 H34C 109.5 . .
O4 C34 H34A 109.5 . .
O4 C34 H34B 109.5 . .
O4 C34 H34C 109.5 . .
H35A C35 H35B 109.5 . .
H35A C35 H35C 109.5 . .
H35B C35 H35C 109.5 . .
O5 C35 H35A 109.5 . .
O5 C35 H35B 109.5 . .
O5 C35 H35C 109.5 . .
C31 C36 H36A 109.3 . .
C31 C36 H36B 109.3 . .
H36A C36 H36B 108.0 . .
C37 C36 C31 111.4(2) . .
C37 C36 H36A 109.3 . .
C37 C36 H36B 109.3 . .
C38 C37 C36 121.9(3) . .
C42 C37 C36 120.4(3) . .
C42 C37 C38 117.7(3) . .
C37 C38 C39 120.7(3) . .
O6 C38 C37 115.5(3) . .
O6 C38 C39 123.8(4) . .
C38 C39 H39 119.3 . .
C40 C39 C38 121.3(3) . .
C40 C39 H39 119.3 . .
C39 C40 C41 117.6(3) . .
C39 C40 C45 120.8(3) . .
C41 C40 C45 121.6(3) . .
C42 C41 C40 120.8(3) . .
C42 C41 O7 122.6(3) . .
O7 C41 C40 116.7(3) . .
C37 C42 C41 121.9(3) . .
C37 C42 H42 119.1 . .
C41 C42 H42 119.1 . .
H43A C43 H43B 109.5 . .
H43A C43 H43C 109.5 . .
H43B C43 H43C 109.5 . .
O6 C43 H43A 109.5 . .
O6 C43 H43B 109.5 . .
O6 C43 H43C 109.5 . .
H44A C44 H44B 109.5 . .
H44A C44 H44C 109.5 . .
H44B C44 H44C 109.5 . .
O7 C44 H44A 109.5 . .
O7 C44 H44B 109.5 . .
O7 C44 H44C 109.5 . .
C40 C45 H45A 109.3 . .
C40 C45 H45B 109.3 . .
C40 C45 C46 111.8(3) . .
H45A C45 H45B 107.9 . .
C46 C45 H45A 109.3 . .
C46 C45 H45B 109.3 . .
C47 C46 C45 121.2(3) . .
C51 C46 C45 120.9(3) . .
C51 C46 C47 117.9(3) . .
C48 C47 C46 120.5(3) . .
C48 C47 O8 123.9(3) . .
O8 C47 C46 115.7(3) . .
C47 C48 H48 119.2 . .
C47 C48 C49 121.6(3) . .
C49 C48 H48 119.2 . .
C48 C49 C54 121.0(3) . .
C50 C49 C48 117.9(3) . .
C50 C49 C54 121.1(3) . .
C49 C50 C51 120.3(4) . .
O9 C50 C49 115.8(3) . .
O9 C50 C51 123.9(3) . .
C46 C51 C50 121.8(3) . .
C46 C51 H51 119.1 . .
C50 C51 H51 119.1 . .
H52A C52 H52B 109.5 . .
H52A C52 H52C 109.5 . .
H52B C52 H52C 109.5 . .
O8 C52 H52A 109.5 . .
O8 C52 H52B 109.5 . .
O8 C52 H52C 109.5 . .
H53A C53 H53B 109.5 . .
H53A C53 H53C 109.5 . .
H53B C53 H53C 109.5 . .
O9 C53 H53A 109.5 . .
O9 C53 H53B 109.5 . .
O9 C53 H53C 109.5 . .
C49 C54 H54A 109.0 . .
C49 C54 H54B 109.0 . .
H54A C54 H54B 107.8 . .
C55 C54 C49 113.0(3) . .
C55 C54 H54A 109.0 . .
C55 C54 H54B 109.0 . .
C56 C55 C54 121.7(3) . .
C60 C55 C54 121.1(3) . .
C60 C55 C56 117.2(3) . .
C57 C56 C55 121.0(3) . .
C57 C56 O10 124.0(3) . .
O10 C56 C55 115.0(3) . .
C56 C57 H57 119.2 . .
C56 C57 C58 121.6(3) . .
C58 C57 H57 119.2 . .
C57 C58 C59 117.9(3) . .
C57 C58 C63 120.6(3) . .
C59 C58 C63 121.4(3) . .
C60 C59 C58 120.6(3) . .
C60 C59 O11 123.5(3) . .
O11 C59 C58 115.9(3) . .
C55 C60 H60 119.2 . .
C59 C60 C55 121.6(3) . .
C59 C60 H60 119.2 . .
H61A C61 H61B 109.5 . .
H61A C61 H61C 109.5 . .
H61B C61 H61C 109.5 . .
O10 C61 H61A 109.5 . .
O10 C61 H61B 109.5 . .
O10 C61 H61C 109.5 . .
H62A C62 H62B 109.5 . .
H62A C62 H62C 109.5 . .
H62B C62 H62C 109.5 . .
O11 C62 H62A 109.5 . .
O11 C62 H62B 109.5 . .
O11 C62 H62C 109.5 . .
C20 C63 C58 111.5(2) . .
C20 C63 H63A 109.3 . .
C20 C63 H63B 109.3 . .
C58 C63 H63A 109.3 . .
C58 C63 H63B 109.3 . .
H63A C63 H63B 108.0 . .
H64A C64 H64B 109(4) . .
C65 C64 H64A 108(2) . .
C65 C64 H64B 103(3) . .
C65 C64 Mg2 110.6(3) . .
C65 C64 Mg2 121.3(3) . 2_677
Mg2 C64 H64A 78(2) . .
Mg2 C64 H64A 129(2) 2_677 .
Mg2 C64 H64B 74(3) 2_677 .
Mg2 C64 H64B 142(3) . .
Mg2 C64 Mg2 73.54(13) . 2_677
C64 C65 H65A 108.0 . .
C64 C65 H65B 108.0 . .
H65A C65 H65B 107.3 . .
C66 C65 C64 117.2(3) . .
C66 C65 H65A 108.0 . .
C66 C65 H65B 108.0 . .
C65 C66 H66A 108.5 . .
C65 C66 H66B 108.5 . .
C65 C66 C67 114.9(3) . .
H66A C66 H66B 107.5 . .
C67 C66 H66A 108.5 . .
C67 C66 H66B 108.5 . .
C66 C67 H67A 108.6 . .
C66 C67 H67B 108.6 . .
H67A C67 H67B 107.6 . .
C68 C67 C66 114.7(3) . .
C68 C67 H67A 108.6 . .
C68 C67 H67B 108.6 . .
C67 C68 H68A 108.7 . .
C67 C68 H68B 108.7 . .
H68A C68 H68B 107.6 . .
C69 C68 C67 114.2(3) . .
C69 C68 H68A 108.7 . .
C69 C68 H68B 108.7 . .
C68 C69 H69A 108.6 . .
C68 C69 H69B 108.6 . .
C68 C69 C70 114.8(4) . .
H69A C69 H69B 107.6 . .
C70 C69 H69A 108.6 . .
C70 C69 H69B 108.6 . .
C69 C70 H70A 109.5 . .
C69 C70 H70B 109.5 . .
C69 C70 H70C 109.5 . .
H70A C70 H70B 109.5 . .
H70A C70 H70C 109.5 . .
H70B C70 H70C 109.5 . .
H71A C71 H71B 107.0 . .
C72 C71 H71A 107.4 . .
C72 C71 H71B 107.4 . .
C72 C71 Mg2 119.6(3) . .
Mg2 C71 H71A 107.4 . .
Mg2 C71 H71B 107.4 . .
C71 C72 H72A 108.3 . .
C71 C72 H72B 108.3 . .
C71 C72 C73 116.1(5) . .
H72A C72 H72B 107.4 . .
C73 C72 H72A 108.3 . .
C73 C72 H72B 108.3 . .
C72 C73 H73A 109.0 . .
C72 C73 H73B 109.0 . .
H73A C73 H73B 107.8 . .
C74 C73 C72 113.0(5) . .
C74 C73 H73A 109.0 . .
C74 C73 H73B 109.0 . .
C73 C74 H74A 108.7 . .
C73 C74 H74B 108.7 . .
H74A C74 H74B 107.6 . .
C75 C74 C73 114.4(5) . .
C75 C74 H74A 108.7 . .
C75 C74 H74B 108.7 . .
C74 C75 H75A 107.9 . .
C74 C75 H75B 107.9 . .
C74 C75 C76 117.6(6) . .
H75A C75 H75B 107.2 . .
C76 C75 H75A 107.9 . .
C76 C75 H75B 107.9 . .
C75 C76 H76A 108.7 . .
C75 C76 H76B 108.7 . .
H76A C76 H76B 107.6 . .
C77 C76 C75 114.4(7) . .
C77 C76 H76A 108.7 . .
C77 C76 H76B 108.7 . .
C76 C77 H77A 109.5 . .
C76 C77 H77B 109.5 . .
C76 C77 H77C 109.5 . .
H77A C77 H77B 109.5 . .
H77A C77 H77C 109.5 . .
H77B C77 H77C 109.5 . .
H78A C78 H78B 108.9 . .
C79 C78 Br1 134.9(5) . 2_677
C79 C78 H78A 110.8 . .
C79 C78 H78B 110.8 . .
O12 C78 Br1 80.0(4) . 2_677
O12 C78 H78A 110.8 . .
O12 C78 H78B 110.8 . .
O12 C78 C79 104.6(3) . .
C78 C79 H79A 111.2 . .
C78 C79 H79B 111.2 . .
C78 C79 C80 102.7(4) . .
H79A C79 H79B 109.1 . .
C80 C79 H79A 111.2 . .
C80 C79 H79B 111.2 . .
C79 C80 H80A 111.1 . .
C79 C80 H80B 111.1 . .
C79 C80 C81 103.1(4) . .
H80A C80 H80B 109.1 . .
C81 C80 H80A 111.1 . .
C81 C80 H80B 111.1 . .
C80 C81 H81A 110.4 . .
C80 C81 H81B 110.4 . .
H81A C81 H81B 108.6 . .
O12 C81 C80 106.5(3) . .
O12 C81 H81A 110.4 . .
O12 C81 H81B 110.4 . .
C87 C82 C83 120.0(3) . .
C87 C82 O13 124.0(3) . .
O13 C82 C83 116.0(3) . .
C82 C83 C126 121.5(3) . .
C84 C83 C82 118.1(3) . .
C84 C83 C126 120.4(3) . .
C83 C84 H84 119.2 . .
C85 C84 C83 121.6(3) . .
C85 C84 H84 119.2 . .
C84 C85 C86 120.3(3) . .
C84 C85 O14 123.4(3) . .
O14 C85 C86 116.4(3) . .
C85 C86 C90 120.8(3) . .
C87 C86 C85 118.5(3) . .
C87 C86 C90 120.7(3) . .
C82 C87 C86 121.5(3) . .
C82 C87 H87 119.3 . .
C86 C87 H87 119.3 . .
H88A C88 H88B 109.5 . .
H88A C88 H88C 109.5 . .
H88B C88 H88C 109.5 . .
O13 C88 H88A 109.5 . .
O13 C88 H88B 109.5 . .
O13 C88 H88C 109.5 . .
H89A C89 H89B 109.5 . .
H89A C89 H89C 109.5 . .
H89B C89 H89C 109.5 . .
O14 C89 H89A 109.5 . .
O14 C89 H89B 109.5 . .
O14 C89 H89C 109.5 . .
C86 C90 H90A 109.5 . .
C86 C90 H90B 109.5 . .
H90A C90 H90B 108.0 . .
C91 C90 C86 110.9(2) . .
C91 C90 H90A 109.5 . .
C91 C90 H90B 109.5 . .
C92 C91 C90 121.4(3) . .
C96 C91 C90 120.4(3) . .
C96 C91 C92 118.2(3) . .
C91 C92 C93 120.6(3) . .
O15 C92 C91 116.1(3) . .
O15 C92 C93 123.4(3) . .
C92 C93 H93 119.4 . .
C94 C93 C92 121.2(3) . .
C94 C93 H93 119.4 . .
C93 C94 C95 118.1(3) . .
C93 C94 C99 120.7(3) . .
C95 C94 C99 121.1(3) . .
C96 C95 C94 120.5(3) . .
O16 C95 C94 116.1(3) . .
O16 C95 C96 123.4(3) . .
C91 C96 C95 121.4(3) . .
C91 C96 H96 119.3 . .
C95 C96 H96 119.3 . .
H97A C97 H97B 109.5 . .
H97A C97 H97C 109.5 . .
H97B C97 H97C 109.5 . .
O15 C97 H97A 109.5 . .
O15 C97 H97B 109.5 . .
O15 C97 H97C 109.5 . .
H98A C98 H98B 109.5 . .
H98A C98 H98C 109.5 . .
H98B C98 H98C 109.5 . .
O16 C98 H98A 109.5 . .
O16 C98 H98B 109.5 . .
O16 C98 H98C 109.5 . .
C94 C99 H99A 109.1 . .
C94 C99 H99B 109.1 . .
H99A C99 H99B 107.9 . .
C100 C99 C94 112.4(2) . .
C100 C99 H99A 109.1 . .
C100 C99 H99B 109.1 . .
C101 C100 C99 121.1(3) . .
C105 C100 C99 121.3(3) . .
C105 C100 C101 117.6(3) . .
C102 C101 C100 120.6(3) . .
C102 C101 O17 123.7(3) . .
O17 C101 C100 115.7(3) . .
C101 C102 H102 119.3 . .
C101 C102 C103 121.5(3) . .
C103 C102 H102 119.3 . .
C102 C103 C104 118.0(3) . .
C102 C103 C108 120.4(3) . .
C104 C103 C108 121.5(3) . .
C105 C104 C103 120.6(3) . .
C105 C104 O18 123.4(3) . .
O18 C104 C103 116.1(3) . .
C100 C105 H105 119.2 . .
C104 C105 C100 121.7(3) . .
C104 C105 H105 119.2 . .
H10A C106 H10B 109.5 . .
H10A C106 H10C 109.5 . .
H10B C106 H10C 109.5 . .
O17 C106 H10A 109.5 . .
O17 C106 H10B 109.5 . .
O17 C106 H10C 109.5 . .
H10D C107 H10E 109.5 . .
H10D C107 H10F 109.5 . .
H10E C107 H10F 109.5 . .
O18 C107 H10D 109.5 . .
O18 C107 H10E 109.5 . .
O18 C107 H10F 109.5 . .
C103 C108 H10G 109.3 . .
C103 C108 H10H 109.3 . .
H10G C108 H10H 108.0 . .
C109 C108 C103 111.5(2) . .
C109 C108 H10G 109.3 . .
C109 C108 H10H 109.3 . .
C110 C109 C108 121.1(3) . .
C114 C109 C108 120.7(3) . .
C114 C109 C110 118.2(3) . .
C111 C110 C109 120.4(3) . .
C111 C110 O19 124.3(3) . .
O19 C110 C109 115.3(3) . .
C110 C111 H111 119.3 . .
C110 C111 C112 121.3(3) . .
C112 C111 H111 119.3 . .
C111 C112 C113 118.3(3) . .
C111 C112 C117 120.8(3) . .
C113 C112 C117 120.9(3) . .
C114 C113 C112 120.4(3) . .
O20 C113 C112 116.5(3) . .
O20 C113 C114 123.1(3) . .
C109 C114 H114 119.4 . .
C113 C114 C109 121.3(3) . .
C113 C114 H114 119.4 . .
H11A C115 H11B 109.5 . .
H11A C115 H11C 109.5 . .
H11B C115 H11C 109.5 . .
O19 C115 H11A 109.5 . .
O19 C115 H11B 109.5 . .
O19 C115 H11C 109.5 . .
H11D C116 H11E 109.5 . .
H11D C116 H11F 109.5 . .
H11E C116 H11F 109.5 . .
O20 C116 H11D 109.5 . .
O20 C116 H11E 109.5 . .
O20 C116 H11F 109.5 . .
C112 C117 H11G 109.1 . .
C112 C117 H11H 109.1 . .
H11G C117 H11H 107.8 . .
C118 C117 C112 112.5(3) . .
C118 C117 H11G 109.1 . .
C118 C117 H11H 109.1 . .
C119 C118 C117 122.0(3) . .
C123 C118 C117 119.7(3) . .
C123 C118 C119 118.2(3) . .
C120 C119 C118 120.1(3) . .
O21 C119 C118 116.1(3) . .
O21 C119 C120 123.8(3) . .
C119 C120 H120 119.3 . .
C121 C120 C119 121.5(3) . .
C121 C120 H120 119.3 . .
C120 C121 C122 118.2(3) . .
C120 C121 C126 120.7(3) . .
C122 C121 C126 121.1(3) . .
C123 C122 C121 120.2(3) . .
C123 C122 O22 124.4(3) . .
O22 C122 C121 115.4(3) . .
C118 C123 H123 119.1 . .
C122 C123 C118 121.8(3) . .
C122 C123 H123 119.1 . .
H12A C124 H12B 109.5 . .
H12A C124 H12C 109.5 . .
H12B C124 H12C 109.5 . .
O21 C124 H12A 109.5 . .
O21 C124 H12B 109.5 . .
O21 C124 H12C 109.5 . .
H12D C125 H12E 109.5 . .
H12D C125 H12F 109.5 . .
H12E C125 H12F 109.5 . .
O22 C125 H12D 109.5 . .
O22 C125 H12E 109.5 . .
O22 C125 H12F 109.5 . .
C83 C126 C121 112.2(2) . .
C83 C126 H12G 109.2 . .
C83 C126 H12H 109.2 . .
C121 C126 H12G 109.2 . .
C121 C126 H12H 109.2 . .
H12G C126 H12H 107.9 . .
Br1 Mg2 Br1 89.2(5) . 2_677
Br1 Mg2 H64A 61.2(12) . .
Br1 Mg2 H64A 90.7(12) 2_677 .
Br1 Mg2 C71 92.8(5) . .
Br1 Mg2 Mg2 53.3(4) . 2_677
Br1 Mg2 Mg2 35.9(4) 2_677 2_677
Br1 Mg2 O12 161.7(5) . .
C64 Mg2 C64 106.46(13) . 2_677
C64 Mg2 H64A 124.4(11) 2_677 .
C64 Mg2 H64A 26.1(11) . .
C64 Mg2 Mg2 53.55(12) . 2_677
C64 Mg2 Mg2 52.91(12) 2_677 2_677
C71 Mg2 Br1 171.9(4) . 2_677
C71 Mg2 C64 115.79(19) . 2_677
C71 Mg2 C64 123.32(18) . .
C71 Mg2 H64A 97.2(12) . .
C71 Mg2 Mg2 145.27(15) . 2_677
Mg2 Mg2 H64A 74.1(11) 2_677 .
O12 Mg2 Br1 72.8(4) . 2_677
O12 Mg2 C64 99.02(14) . 2_677
O12 Mg2 C64 103.13(14) . .
O12 Mg2 H64A 114.3(11) . .
O12 Mg2 C71 105.51(15) . .
O12 Mg2 Mg2 108.69(11) . 2_677
C15 O1 Mg1 126.8(2) . .
C18 O1 Mg1 123.0(3) . .
C18 O1 C15 109.0(3) . .
C19 O2 C25 118.0(3) . .
C26 O3 C22 118.3(3) . .
C29 O4 C34 118.3(3) . .
C32 O5 C35 117.8(3) . .
C38 O6 C43 117.1(4) . .
C41 O7 C44 116.5(3) . .
C47 O8 C52 117.5(3) . .
C50 O9 C53 119.1(3) . .
C56 O10 C61 116.9(3) . .
C59 O11 C62 117.6(3) . .
C78 O12 C81 109.0(3) . .
C78 O12 Mg2 121.6(2) . .
C81 O12 Mg2 121.2(2) . .
C82 O13 C88 116.7(3) . .
C85 O14 C89 116.9(3) . .
C92 O15 C97 117.0(3) . .
C95 O16 C98 116.9(3) . .
C101 O17 C106 117.4(3) . .
C104 O18 C107 117.9(3) . .
C110 O19 C115 119.0(3) . .
C113 O20 C116 116.8(3) . .
C119 O21 C124 117.4(3) . .
C122 O22 C125 119.5(3) . .

loop_
_geom_bond_atom_site_label_1
_geom_bond_atom_site_label_2
_geom_bond_distance
_geom_bond_site_symmetry_2
Br1 Br1 2.70(2) 2_677
Br1 C78 2.355(15) 2_677
Br1 Mg2 2.196(13) 2_677
Br1 Mg2 1.607(14) .
C1 C2 1.536(5) .
C1 Mg1 2.297(4) .
C1 Mg1 2.283(4) 2_656
C1 H1A 1.00(6) .
C1 H1B 1.03(5) .
C2 H2A 0.9900 .
C2 H2B 0.9900 .
C2 C3 1.504(5) .
C3 H3A 0.9900 .
C3 H3B 0.9900 .
C3 C4 1.506(5) .
C4 H4A 0.9900 .
C4 H4B 0.9900 .
C4 C5 1.483(5) .
C5 H5A 0.9900 .
C5 H5B 0.9900 .
C5 C6 1.492(5) .
C6 H6A 0.9900 .
C6 H6B 0.9900 .
C6 C7 1.498(6) .
C7 H7A 0.9800 .
C7 H7B 0.9800 .
C7 H7C 0.9800 .
Mg1 C1 2.283(4) 2_656
Mg1 Mg1 2.737(2) 2_656
Mg1 H1A 2.22(5) .
Mg1 C8 2.113(5) .
Mg1 O1 2.047(3) .
C8 H8A 0.9900 .
C8 H8B 0.9900 .
C8 C9 1.478(8) .
C9 H9A 0.9900 .
C9 H9B 0.9900 .
C9 C10 1.508(9) .
C10 H10I 0.9900 .
C10 H10J 0.9900 .
C10 C11 1.477(7) .
C11 H11I 0.9900 .
C11 H11J 0.9900 .
C11 C12 1.351(9) .
C12 H12I 0.9900 .
C12 H12J 0.9900 .
C12 C13 1.375(10) .
C13 H13A 0.9900 .
C13 H13B 0.9900 .
C13 C14 1.651(11) .
C14 H14A 0.9800 .
C14 H14B 0.9800 .
C14 H14C 0.9800 .
C15 H15A 0.9900 .
C15 H15B 0.9900 .
C15 C16 1.448(7) .
C15 O1 1.434(5) .
C16 H16A 0.9900 .
C16 H16B 0.9900 .
C16 C17 1.503(7) .
C17 H17A 0.9900 .
C17 H17B 0.9900 .
C17 C18 1.489(6) .
C18 H18A 0.9900 .
C18 H18B 0.9900 .
C18 O1 1.426(4) .
C19 C20 1.391(4) .
C19 C24 1.385(4) .
C19 O2 1.376(4) .
C20 C21 1.388(5) .
C20 C63 1.514(4) .
C21 H21 0.9500 .
C21 C22 1.387(5) .
C22 C23 1.395(5) .
C22 O3 1.371(4) .
C23 C24 1.387(5) .
C23 C27 1.520(4) .
C24 H24 0.9500 .
C25 H25A 0.9800 .
C25 H25B 0.9800 .
C25 H25C 0.9800 .
C25 O2 1.422(4) .
C26 H26A 0.9800 .
C26 H26B 0.9800 .
C26 H26C 0.9800 .
C26 O3 1.315(6) .
C27 H27A 0.9900 .
C27 H27B 0.9900 .
C27 C28 1.514(4) .
C28 C29 1.383(5) .
C28 C33 1.390(5) .
C29 C30 1.392(4) .
C29 O4 1.376(4) .
C30 H30 0.9500 .
C30 C31 1.386(5) .
C31 C32 1.388(5) .
C31 C36 1.517(4) .
C32 C33 1.383(5) .
C32 O5 1.392(4) .
C33 H33 0.9500 .
C34 H34A 0.9800 .
C34 H34B 0.9800 .
C34 H34C 0.9800 .
C34 O4 1.413(5) .
C35 H35A 0.9800 .
C35 H35B 0.9800 .
C35 H35C 0.9800 .
C35 O5 1.417(5) .
C36 H36A 0.9900 .
C36 H36B 0.9900 .
C36 C37 1.507(5) .
C37 C38 1.386(5) .
C37 C42 1.382(5) .
C38 C39 1.394(5) .
C38 O6 1.374(4) .
C39 H39 0.9500 .
C39 C40 1.389(5) .
C40 C41 1.392(5) .
C40 C45 1.511(5) .
C41 C42 1.382(5) .
C41 O7 1.383(4) .
C42 H42 0.9500 .
C43 H43A 0.9800 .
C43 H43B 0.9800 .
C43 H43C 0.9800 .
C43 O6 1.416(5) .
C44 H44A 0.9800 .
C44 H44B 0.9800 .
C44 H44C 0.9800 .
C44 O7 1.411(5) .
C45 H45A 0.9900 .
C45 H45B 0.9900 .
C45 C46 1.522(5) .
C46 C47 1.391(5) .
C46 C51 1.383(5) .
C47 C48 1.382(5) .
C47 O8 1.390(4) .
C48 H48 0.9500 .
C48 C49 1.392(5) .
C49 C50 1.386(5) .
C49 C54 1.514(5) .
C50 C51 1.388(5) .
C50 O9 1.382(4) .
C51 H51 0.9500 .
C52 H52A 0.9800 .
C52 H52B 0.9800 .
C52 H52C 0.9800 .
C52 O8 1.423(5) .
C53 H53A 0.9800 .
C53 H53B 0.9800 .
C53 H53C 0.9800 .
C53 O9 1.388(5) .
C54 H54A 0.9900 .
C54 H54B 0.9900 .
C54 C55 1.508(5) .
C55 C56 1.404(5) .
C55 C60 1.390(5) .
C56 C57 1.367(5) .
C56 O10 1.387(4) .
C57 H57 0.9500 .
C57 C58 1.388(5) .
C58 C59 1.393(4) .
C58 C63 1.518(5) .
C59 C60 1.382(5) .
C59 O11 1.383(4) .
C60 H60 0.9500 .
C61 H61A 0.9800 .
C61 H61B 0.9800 .
C61 H61C 0.9800 .
C61 O10 1.426(5) .
C62 H62A 0.9800 .
C62 H62B 0.9800 .
C62 H62C 0.9800 .
C62 O11 1.423(4) .
C63 H63A 0.9900 .
C63 H63B 0.9900 .
C64 H64A 1.03(4) .
C64 H64B 0.95(5) .
C64 C65 1.523(5) .
C64 Mg2 2.298(4) 2_677
C64 Mg2 2.279(4) .
C65 H65A 0.9900 .
C65 H65B 0.9900 .
C65 C66 1.513(5) .
C66 H66A 0.9900 .
C66 H66B 0.9900 .
C66 C67 1.514(5) .
C67 H67A 0.9900 .
C67 H67B 0.9900 .
C67 C68 1.510(5) .
C68 H68A 0.9900 .
C68 H68B 0.9900 .
C68 C69 1.494(5) .
C69 H69A 0.9900 .
C69 H69B 0.9900 .
C69 C70 1.498(6) .
C70 H70A 0.9800 .
C70 H70B 0.9800 .
C70 H70C 0.9800 .
C71 H71A 0.9900 .
C71 H71B 0.9900 .
C71 C72 1.431(7) .
C71 Mg2 2.143(5) .
C72 H72A 0.9900 .
C72 H72B 0.9900 .
C72 C73 1.553(7) .
C73 H73A 0.9900 .
C73 H73B 0.9900 .
C73 C74 1.529(8) .
C74 H74A 0.9900 .
C74 H74B 0.9900 .
C74 C75 1.470(7) .
C75 H75A 0.9900 .
C75 H75B 0.9900 .
C75 C76 1.487(9) .
C76 H76A 0.9900 .
C76 H76B 0.9900 .
C76 C77 1.417(7) .
C77 H77A 0.9800 .
C77 H77B 0.9800 .
C77 H77C 0.9800 .
C78 Br1 2.355(15) 2_677
C78 H78A 0.9900 .
C78 H78B 0.9900 .
C78 C79 1.479(6) .
C78 O12 1.418(5) .
C79 H79A 0.9900 .
C79 H79B 0.9900 .
C79 C80 1.493(7) .
C80 H80A 0.9900 .
C80 H80B 0.9900 .
C80 C81 1.496(6) .
C81 H81A 0.9900 .
C81 H81B 0.9900 .
C81 O12 1.432(5) .
C82 C83 1.397(4) .
C82 C87 1.382(4) .
C82 O13 1.386(4) .
C83 C84 1.391(4) .
C83 C126 1.512(4) .
C84 H84 0.9500 .
C84 C85 1.377(4) .
C85 C86 1.389(4) .
C85 O14 1.386(4) .
C86 C87 1.387(5) .
C86 C90 1.522(4) .
C87 H87 0.9500 .
C88 H88A 0.9800 .
C88 H88B 0.9800 .
C88 H88C 0.9800 .
C88 O13 1.436(4) .
C89 H89A 0.9800 .
C89 H89B 0.9800 .
C89 H89C 0.9800 .
C89 O14 1.417(4) .
C90 H90A 0.9900 .
C90 H90B 0.9900 .
C90 C91 1.515(4) .
C91 C92 1.386(4) .
C91 C96 1.380(4) .
C92 C93 1.392(4) .
C92 O15 1.380(4) .
C93 H93 0.9500 .
C93 C94 1.383(4) .
C94 C95 1.390(4) .
C94 C99 1.516(4) .
C95 C96 1.388(4) .
C95 O16 1.377(4) .
C96 H96 0.9500 .
C97 H97A 0.9800 .
C97 H97B 0.9800 .
C97 H97C 0.9800 .
C97 O15 1.414(4) .
C98 H98A 0.9800 .
C98 H98B 0.9800 .
C98 H98C 0.9800 .
C98 O16 1.413(5) .
C99 H99A 0.9900 .
C99 H99B 0.9900 .
C99 C100 1.513(4) .
C100 C101 1.396(4) .
C100 C105 1.389(4) .
C101 C102 1.382(5) .
C101 O17 1.385(4) .
C102 H102 0.9500 .
C102 C103 1.385(4) .
C103 C104 1.392(4) .
C103 C108 1.518(4) .
C104 C105 1.378(4) .
C104 O18 1.384(4) .
C105 H105 0.9500 .
C106 H10A 0.9800 .
C106 H10B 0.9800 .
C106 H10C 0.9800 .
C106 O17 1.408(5) .
C107 H10D 0.9800 .
C107 H10E 0.9800 .
C107 H10F 0.9800 .
C107 O18 1.414(4) .
C108 H10G 0.9900 .
C108 H10H 0.9900 .
C108 C109 1.511(5) .
C109 C110 1.397(5) .
C109 C114 1.387(5) .
C110 C111 1.382(5) .
C110 O19 1.388(4) .
C111 H111 0.9500 .
C111 C112 1.387(5) .
C112 C113 1.394(5) .
C112 C117 1.522(5) .
C113 C114 1.386(5) .
C113 O20 1.384(4) .
C114 H114 0.9500 .
C115 H11A 0.9800 .
C115 H11B 0.9800 .
C115 H11C 0.9800 .
C115 O19 1.393(5) .
C116 H11D 0.9800 .
C116 H11E 0.9800 .
C116 H11F 0.9800 .
C116 O20 1.405(5) .
C117 H11G 0.9900 .
C117 H11H 0.9900 .
C117 C118 1.515(5) .
C118 C119 1.392(5) .
C118 C123 1.384(5) .
C119 C120 1.391(4) .
C119 O21 1.383(4) .
C120 H120 0.9500 .
C120 C121 1.382(5) .
C121 C122 1.397(4) .
C121 C126 1.517(4) .
C122 C123 1.380(5) .
C122 O22 1.384(4) .
C123 H123 0.9500 .
C124 H12A 0.9800 .
C124 H12B 0.9800 .
C124 H12C 0.9800 .
C124 O21 1.408(5) .
C125 H12D 0.9800 .
C125 H12E 0.9800 .
C125 H12F 0.9800 .
C125 O22 1.417(5) .
C126 H12G 0.9900 .
C126 H12H 0.9900 .
Mg2 Br1 2.196(13) 2_677
Mg2 C64 2.298(4) 2_677
Mg2 H64A 2.30(4) .
Mg2 Mg2 2.740(3) 2_677
Mg2 O12 2.061(3) .
